data_4134861
loop_
_publ_author_name
'Peterson, Gordon G. C.'
'Berns, Veronica M.'
'Fredrickson, Daniel C.'

_publ_section_title
;
 Mn39Si9Nx: Epitaxial Stabilization as a Pathway to the Formation of
 Intermetallic Nitrides.
;
_journal_name_full 'Journal of the American Chemical Society'
_journal_paper_doi 10.1021/jacs.0c01716
_journal_year 2020
_chemical_formula_sum 'Mn38.869 N0.841 Si9.131'
_chemical_formula_weight 2403.6
_chemical_name_common Mn156Si36Nx
_space_group_IT_number 62
_space_group_name_Hall '-P 2ac 2n'
_space_group_name_H-M_alt 'P n m a'
_symmetry_cell_setting orthorhombic
_symmetry_Int_Tables_number 62
_symmetry_space_group_name_Hall '-P 2ac 2n'
_symmetry_space_group_name_H-M 'P n m a'
_cell_angle_alpha 90
_cell_angle_beta 90
_cell_angle_gamma 90
_cell_formula_units_Z 4
_cell_length_a 12.0826(2)
_cell_length_b 11.9195(2)
_cell_length_c 16.5709(3)
_cell_measurement_reflns_used 3602
_cell_measurement_temperature 293
_cell_measurement_theta_max 28.92
_cell_measurement_theta_min 2.98
_cell_volume 2386.52(7)
_diffrn_ambient_temperature 293
_diffrn_detector 'CCD plate'
_diffrn_detector_area_resol_mean 16.1500
_diffrn_detector_type Eos
_diffrn_measured_fraction_theta_full 0.98
_diffrn_measured_fraction_theta_max 0.96
_diffrn_measurement_device 'four-circle diffractometer'
_diffrn_measurement_device_type 'Xcalibur, Eos'
_diffrn_measurement_method '\w scans'
_diffrn_measurement_specimen_support 'glass fiber'
_diffrn_radiation_monochromator graphite
_diffrn_radiation_probe x-ray
_diffrn_radiation_source 'X-ray tube'
_diffrn_radiation_type 'Mo K\a'
_diffrn_radiation_wavelength 0.71073
_diffrn_reflns_av_R_equivalents 0.1006
_diffrn_reflns_av_unetI/netI 0.056
_diffrn_reflns_limit_h_max 16
_diffrn_reflns_limit_h_min -15
_diffrn_reflns_limit_k_max 15
_diffrn_reflns_limit_k_min -16
_diffrn_reflns_limit_l_max 22
_diffrn_reflns_limit_l_min -22
_diffrn_reflns_number 40425
_diffrn_reflns_theta_full 28.68
_diffrn_reflns_theta_max 28.92
_diffrn_reflns_theta_min 2.98
_diffrn_source 'fine-focus sealed X-ray tube'
_exptl_absorpt_coefficient_mu 20.152
_exptl_absorpt_correction_T_max 0.774
_exptl_absorpt_correction_T_min 0.295
_exptl_absorpt_correction_type analytical
_exptl_absorpt_process_details
;
CrysAlisPro 1.171.38.43 (Rigaku Oxford Diffraction, 2015)
Analytical numeric absorption correction using a multifaceted crystal
			model based on expressions derived by R.C. Clark & J.S. Reid.
(Clark, R. C. & Reid, J. S. (1995). Acta Cryst. A51, 887-897)
Empirical absorption correction using spherical harmonics,
 implemented in SCALE3 ABSPACK scaling algorithm.
;
_exptl_crystal_colour grey
_exptl_crystal_density_diffrn 6.6898
_exptl_crystal_description block
_exptl_crystal_F_000 4422
_exptl_crystal_size_max 0.098
_exptl_crystal_size_mid 0.048
_exptl_crystal_size_min 0.015
_refine_diff_density_max 1.59
_refine_diff_density_min -1.88
_refine_ls_extinction_method none
_refine_ls_goodness_of_fit_gt 0.96
_refine_ls_goodness_of_fit_ref 1.00
_refine_ls_number_constraints 6
_refine_ls_number_parameters 245
_refine_ls_number_reflns 3173
_refine_ls_number_restraints 0
_refine_ls_R_factor_all 0.0839
_refine_ls_R_factor_gt 0.0311
_refine_ls_shift/su_max 0.0168
_refine_ls_shift/su_mean 0.0058
_refine_ls_structure_factor_coef Fsqd
_refine_ls_weighting_details w=1/(\s^2^(I)+0.0004I^2^)
_refine_ls_weighting_scheme sigma
_refine_ls_wR_factor_gt 0.0569
_refine_ls_wR_factor_ref 0.0798
_reflns_number_gt 1858
_reflns_number_total 3173
_reflns_threshold_expression I>3\s(I)
_cod_data_source_file ja0c01716_si_002.cif
_cod_data_source_block I
_cod_depositor_comments
;
The following automatic conversions were performed:

data item '_diffrn_radiation_probe' value 'X-ray' was changed to
'x-ray' in accordance with the
/home/data/users/saulius/crontab/automatic-downloads/rss-feeds/ACS/lib/dictionaries/cif_core.dic
dictionary named 'cif_core.dic' version 2.4.2 last updated on
2011-04-26.

Automatic conversion script
Id: cif_fix_values 7556 2019-12-06 15:28:31Z antanas 
;
_cod_original_sg_symbol_Hall '-P -2xabc;-2yb;-2zac'
_cod_database_code 4134861
_oxdiff_exptl_absorpt_empirical_full_min 0.792
_oxdiff_exptl_absorpt_empirical_full_max 1.256
_oxdiff_exptl_absorpt_empirical_details
;
Empirical correction (ABSPACK) includes:
- Absorption correction using spherical harmonics
- Frame scaling
;

loop_
_space_group_symop_id
_space_group_symop_operation_xyz
1 x,y,z
2 -x+1/2,-y,z+1/2
3 -x,y+1/2,-z
4 x+1/2,-y+1/2,-z+1/2
5 -x,-y,-z
6 x+1/2,y,-z+1/2
7 x,-y+1/2,z
8 -x+1/2,y+1/2,z+1/2

loop_
_atom_site_label
_atom_site_type_symbol
_atom_site_fract_x
_atom_site_fract_y
_atom_site_fract_z
_atom_site_adp_type
_atom_site_U_iso_or_equiv
_atom_site_site_symmetry_multiplicity
_atom_site_occupancy
_atom_site_calc_flag
_atom_site_refinement_flags
_atom_site_disorder_assembly
_atom_site_disorder_group
Mn1 Mn 0.04420(13) 0.75 0.19320(9) Uani 0.0053(5) 4 1 d . . .
Mn2 Mn 0.55753(12) 0.75 0.05630(9) Uani 0.0039(5) 4 1 d . . .
Mn3 Mn 0.65641(13) 0.75 -0.32874(9) Uani 0.0051(4) 4 1 d . . .
Mn4 Mn 0.84512(13) 0.75 -0.05708(9) Uani 0.0042(4) 4 1 d . . .
Mn5 Mn 0.46322(9) 0.63311(10) 0.17762(6) Uani 0.0061(3) 8 1 d . . .
Mn6 Mn 0.34255(10) 0.13692(10) 0.05655(6) Uani 0.0058(3) 8 1 d . . .
Mn7 Mn 0.54621(13) 0.75 -0.18931(9) Uani 0.0056(5) 4 1 d . . .
Mn8 Mn 0.15211(14) 0.75 0.05517(9) Uani 0.0067(5) 4 1 d . . .
Mn9 Mn 0.26525(13) 0.75 0.19420(9) Uani 0.0055(5) 4 1 d . . .
Mn10 Mn 0.45020(13) 0.75 -0.07008(9) Uani 0.0050(5) 4 1 d . . .
Mn11 Mn 0.32756(9) 0.43910(10) 0.20913(6) Uani 0.0057(3) 8 1 d . . .
Mn12 Mn 0.75162(13) 0.75 0.06114(9) Uani 0.0035(5) 4 1 d . . .
Mn13 Mn 0.65572(10) 0.56417(10) 0.09682(6) Uani 0.0057(3) 8 1 d . . .
Mn14 Mn 0.65887(9) 0.56759(10) 0.25772(6) Uani 0.0068(3) 8 1 d . . .
Mn15 Mn 0.45191(9) 0.57646(10) 0.02041(6) Uani 0.0052(3) 8 1 d . . .
Mn16 Mn 0.26736(9) 0.57217(10) 0.09950(6) Uani 0.0067(3) 8 1 d . . .
Mn17 Mn 0.84375(9) 0.85675(9) -0.29576(6) Uani 0.0049(3) 8 1 d . . .
Mn18 Mn 0.84828(10) 0.64303(10) 0.17783(6) Uani 0.0072(3) 8 1 d . . .
Mn19 Mn 0.53845(9) 0.57025(10) 0.40140(6) Uani 0.0071(3) 8 1 d . . .
Mn20 Mn 0.84654(9) 0.55521(10) 0.01544(6) Uani 0.0061(3) 8 1 d . . .
Mn21 Mn 0.48992(9) 0.44111(10) 0.28106(6) Uani 0.0059(3) 8 1 d . . .
Mn22 Mn 0.96523(9) 0.13782(10) 0.06015(6) Uani 0.0055(3) 8 1 d . . .
Mn23 Mn 0.27249(9) 0.64284(10) -0.04701(6) Uani 0.0065(3) 8 1 d . . .
Mn24 Mn 0.74405(13) 0.75 -0.18429(9) Uani 0.0057(5) 4 1 d . . .
Mn25a Mn 0.44996(13) 0.75 -0.31588(9) Uani 0.0041(5) 4 0.869(12) d . . .
Mn25b Si 0.44996(13) 0.75 -0.31588(9) Uani 0.0041(5) 4 0.131(12) d . . .
Si1 Si 0.3587(2) 0.75 0.06592(16) Uani 0.0032(8) 4 1 d . . .
Si2 Si 0.15506(17) 0.08607(16) 0.13681(11) Uani 0.0031(5) 8 1 d . . .
Si3 Si 0.9502(2) 0.75 0.06184(17) Uani 0.0053(9) 4 1 d . . .
Si4 Si 0.6526(3) 0.75 0.18371(15) Uani 0.0054(8) 4 1 d . . .
Si5 Si 0.81818(17) 0.04441(18) 0.14664(12) Uani 0.0067(6) 8 1 d . . .
Si6 Si 0.50319(17) 0.06037(19) 0.12958(12) Uani 0.0054(6) 8 1 d . . .
N1 N -0.0953(13) 0.75 0.2516(9) Uiso 0.010(5) 4 0.58(3) d . . .
N2 N 0.5 0.5 0.5 Uiso 0.013(12) 4 0.26(3) d . . .

loop_
_atom_site_aniso_label
_atom_site_aniso_type_symbol
_atom_site_aniso_U_11
_atom_site_aniso_U_22
_atom_site_aniso_U_33
_atom_site_aniso_U_12
_atom_site_aniso_U_13
_atom_site_aniso_U_23
Mn1 Mn 0.0049(8) 0.0070(9) 0.0042(8) 0 -0.0006(6) 0
Mn2 Mn 0.0023(8) 0.0041(9) 0.0053(8) 0 -0.0005(6) 0
Mn3 Mn 0.0049(8) 0.0051(8) 0.0055(7) 0 -0.0014(7) 0
Mn4 Mn 0.0042(7) 0.0048(8) 0.0036(7) 0 -0.0007(6) 0
Mn5 Mn 0.0059(6) 0.0052(6) 0.0072(6) 0.0001(5) -0.0001(5) 0.0002(5)
Mn6 Mn 0.0043(5) 0.0071(6) 0.0062(5) 0.0003(5) -0.0003(5) 0.0011(4)
Mn7 Mn 0.0047(8) 0.0067(9) 0.0054(8) 0 0.0011(6) 0
Mn8 Mn 0.0037(8) 0.0095(9) 0.0068(8) 0 -0.0003(7) 0
Mn9 Mn 0.0049(8) 0.0083(9) 0.0034(7) 0 0.0016(6) 0
Mn10 Mn 0.0067(8) 0.0044(9) 0.0039(8) 0 0.0014(6) 0
Mn11 Mn 0.0045(6) 0.0072(6) 0.0053(5) -0.0006(5) 0.0005(4) -0.0007(5)
Mn12 Mn 0.0038(8) 0.0037(9) 0.0032(8) 0 0.0003(6) 0
Mn13 Mn 0.0048(5) 0.0055(6) 0.0068(5) -0.0006(5) -0.0009(5) 0.0009(4)
Mn14 Mn 0.0079(6) 0.0062(6) 0.0062(5) 0.0007(5) 0.0000(5) 0.0010(4)
Mn15 Mn 0.0055(6) 0.0057(6) 0.0043(5) -0.0001(5) -0.0003(4) 0.0003(5)
Mn16 Mn 0.0071(6) 0.0051(6) 0.0077(6) -0.0021(5) 0.0002(4) 0.0015(5)
Mn17 Mn 0.0038(5) 0.0049(6) 0.0062(5) -0.0005(5) 0.0002(5) 0.0006(4)
Mn18 Mn 0.0080(6) 0.0049(6) 0.0088(6) -0.0009(5) 0.0017(5) -0.0002(4)
Mn19 Mn 0.0083(6) 0.0058(6) 0.0072(6) 0.0018(5) 0.0006(5) -0.0010(5)
Mn20 Mn 0.0057(5) 0.0069(6) 0.0057(5) 0.0010(5) 0.0000(5) 0.0007(4)
Mn21 Mn 0.0041(6) 0.0087(6) 0.0049(6) 0.0005(5) -0.0006(4) -0.0002(5)
Mn22 Mn 0.0064(6) 0.0048(6) 0.0052(6) -0.0004(5) 0.0010(5) -0.0003(4)
Mn23 Mn 0.0058(6) 0.0078(6) 0.0059(6) -0.0008(5) -0.0012(4) -0.0012(5)
Mn24 Mn 0.0040(8) 0.0069(9) 0.0062(8) 0 -0.0004(6) 0
Mn25a Mn 0.0042(9) 0.0054(10) 0.0027(9) 0 -0.0006(6) 0
Mn25b Si 0.0042(9) 0.0054(10) 0.0027(9) 0 -0.0006(6) 0
Si1 Si 0.0015(14) 0.0041(14) 0.0042(13) 0 0.0008(11) 0
Si2 Si 0.0041(9) 0.0016(10) 0.0036(9) -0.0003(9) 0.0015(8) 0.0008(7)
Si3 Si 0.0039(15) 0.0061(16) 0.0059(15) 0 -0.0007(11) 0
Si4 Si 0.0067(14) 0.0067(15) 0.0026(13) 0 -0.0018(12) 0
Si5 Si 0.0081(11) 0.0065(11) 0.0056(10) -0.0007(8) -0.0022(8) 0.0002(8)
Si6 Si 0.0066(10) 0.0038(11) 0.0059(10) -0.0005(8) 0.0000(8) -0.0019(9)

loop_
_atom_type_symbol
_atom_type_scat_dispersion_real
_atom_type_scat_dispersion_imag
_atom_type_scat_source
Mn 0.3368 0.7283 'International Tables Vol C tables 4.2.6.8 and 6.1.1.1'
N 0.0061 0.0033 'International Tables Vol C tables 4.2.6.8 and 6.1.1.1'
Si 0.0817 0.0704 'International Tables Vol C tables 4.2.6.8 and 6.1.1.1'

loop_
_exptl_crystal_face_index_h
_exptl_crystal_face_index_k
_exptl_crystal_face_index_l
_exptl_crystal_face_perp_dist
-15 -5 10 0.0177
-4 4 22 0.0165
7 -16 2 0.0281
6 -9 -18 0.0073
-6 9 18 0.0073
-4 -5 -22 0.0169
5 5 21 0.0295
15 5 -10 0.0177

loop_
_geom_angle_atom_site_label_1
_geom_angle_atom_site_label_2
_geom_angle_atom_site_label_3
_geom_angle_site_symmetry_1
_geom_angle_site_symmetry_2
_geom_angle_site_symmetry_3
_geom_angle
_geom_angle_publ_flag
Mn5 Mn1 Mn5 4_465 . 6_455 61.25(5) ?
Mn5 Mn1 Mn8 4_465 . . 148.99(3) ?
Mn5 Mn1 Mn9 4_465 . . 110.66(6) ?
Mn5 Mn1 Mn14 4_465 . 4_465 62.50(4) ?
Mn5 Mn1 Mn14 4_465 . 6_455 110.95(6) ?
Mn5 Mn1 Mn18 4_465 . 1_455 90.04(6) ?
Mn5 Mn1 Mn18 4_465 . 7_465 61.30(4) ?
Mn5 Mn1 Mn19 4_465 . 4_465 92.39(4) ?
Mn5 Mn1 Mn19 4_465 . 6_455 149.72(6) ?
Mn5 Mn1 Si3 4_465 . 1_455 121.89(8) ?
Mn5 Mn1 Si4 4_465 . 4_465 62.27(7) ?
Mn5 Mn1 N1 4_465 . . 45.6(3) ?
Mn5 Mn1 Mn8 6_455 . . 148.99(3) ?
Mn5 Mn1 Mn9 6_455 . . 110.66(6) ?
Mn5 Mn1 Mn14 6_455 . 4_465 110.95(6) ?
Mn5 Mn1 Mn14 6_455 . 6_455 62.50(4) ?
Mn5 Mn1 Mn18 6_455 . 1_455 61.30(4) ?
Mn5 Mn1 Mn18 6_455 . 7_465 90.04(6) ?
Mn5 Mn1 Mn19 6_455 . 4_465 149.72(6) ?
Mn5 Mn1 Mn19 6_455 . 6_455 92.39(4) ?
Mn5 Mn1 Si3 6_455 . 1_455 121.89(8) ?
Mn5 Mn1 Si4 6_455 . 4_465 62.27(7) ?
Mn5 Mn1 N1 6_455 . . 45.6(3) ?
Mn8 Mn1 Mn9 . . . 60.67(6) ?
Mn8 Mn1 Mn14 . . 4_465 90.43(5) ?
Mn8 Mn1 Mn14 . . 6_455 90.43(5) ?
Mn8 Mn1 Mn18 . . 1_455 110.62(6) ?
Mn8 Mn1 Mn18 . . 7_465 110.62(6) ?
Mn8 Mn1 Mn19 . . 4_465 60.01(4) ?
Mn8 Mn1 Mn19 . . 6_455 60.01(4) ?
Mn8 Mn1 Si3 . . 1_455 57.25(8) ?
Mn8 Mn1 Si4 . . 4_465 117.62(10) ?
Mn8 Mn1 N1 . . . 149.6(5) ?
Mn9 Mn1 Mn14 . . 4_465 59.05(4) ?
Mn9 Mn1 Mn14 . . 6_455 59.05(4) ?
Mn9 Mn1 Mn18 . . 1_455 151.29(3) ?
Mn9 Mn1 Mn18 . . 7_465 151.29(3) ?
Mn9 Mn1 Mn19 . . 4_465 91.71(5) ?
Mn9 Mn1 Mn19 . . 6_455 91.71(5) ?
Mn9 Mn1 Si3 . . 1_455 117.92(9) ?
Mn9 Mn1 Si4 . . 4_465 56.95(8) ?
Mn9 Mn1 N1 . . . 149.8(5) ?
Mn14 Mn1 Mn14 4_465 . 6_455 107.08(6) ?
Mn14 Mn1 Mn18 4_465 . 1_455 149.01(6) ?
Mn14 Mn1 Mn18 4_465 . 7_465 95.62(4) ?
Mn14 Mn1 Mn19 4_465 . 4_465 62.75(4) ?
Mn14 Mn1 Mn19 4_465 . 6_455 147.12(7) ?
Mn14 Mn1 Si3 4_465 . 1_455 120.25(5) ?
Mn14 Mn1 Si4 4_465 . 4_465 57.99(4) ?
Mn14 Mn1 N1 4_465 . . 107.1(2) ?
Mn14 Mn1 Mn18 6_455 . 1_455 95.62(4) ?
Mn14 Mn1 Mn18 6_455 . 7_465 149.01(6) ?
Mn14 Mn1 Mn19 6_455 . 4_465 147.12(7) ?
Mn14 Mn1 Mn19 6_455 . 6_455 62.75(4) ?
Mn14 Mn1 Si3 6_455 . 1_455 120.25(5) ?
Mn14 Mn1 Si4 6_455 . 4_465 57.99(4) ?
Mn14 Mn1 N1 6_455 . . 107.1(2) ?
Mn18 Mn1 Mn18 1_455 . 7_465 56.34(5) ?
Mn18 Mn1 Mn19 1_455 . 4_465 107.59(6) ?
Mn18 Mn1 Mn19 1_455 . 6_455 62.65(4) ?
Mn18 Mn1 Si3 1_455 . 1_455 60.71(7) ?
Mn18 Mn1 Si4 1_455 . 4_465 123.56(8) ?
Mn18 Mn1 N1 1_455 . . 44.5(3) ?
Mn18 Mn1 Mn19 7_465 . 4_465 62.65(4) ?
Mn18 Mn1 Mn19 7_465 . 6_455 107.59(6) ?
Mn18 Mn1 Si3 7_465 . 1_455 60.71(7) ?
Mn18 Mn1 Si4 7_465 . 4_465 123.56(8) ?
Mn18 Mn1 N1 7_465 . . 44.5(3) ?
Mn19 Mn1 Mn19 4_465 . 6_455 107.56(6) ?
Mn19 Mn1 Si3 4_465 . 1_455 57.63(4) ?
Mn19 Mn1 Si4 4_465 . 4_465 120.72(5) ?
Mn19 Mn1 N1 4_465 . . 105.7(2) ?
Mn19 Mn1 Si3 6_455 . 1_455 57.63(4) ?
Mn19 Mn1 Si4 6_455 . 4_465 120.72(5) ?
Mn19 Mn1 N1 6_455 . . 105.7(2) ?
Si3 Mn1 Si4 1_455 . 4_465 174.86(12) ?
Si3 Mn1 N1 1_455 . . 92.3(5) ?
Si4 Mn1 N1 4_465 . . 92.8(5) ?
Mn5 Mn2 Mn5 . . 7_565 62.17(5) ?
Mn5 Mn2 Mn6 . . 3_655 117.64(3) ?
Mn5 Mn2 Mn6 . . 5_665 177.17(7) ?
Mn5 Mn2 Mn10 . . . 114.27(6) ?
Mn5 Mn2 Mn12 . . . 113.37(6) ?
Mn5 Mn2 Mn13 . . . 63.93(4) ?
Mn5 Mn2 Mn13 . . 7_565 116.10(6) ?
Mn5 Mn2 Mn15 . . . 62.28(4) ?
Mn5 Mn2 Mn15 . . 7_565 112.86(6) ?
Mn5 Mn2 Si1 . . . 61.92(6) ?
Mn5 Mn2 Si4 . . . 63.08(7) ?
Mn5 Mn2 Mn6 7_565 . 3_655 177.17(7) ?
Mn5 Mn2 Mn6 7_565 . 5_665 117.64(3) ?
Mn5 Mn2 Mn10 7_565 . . 114.27(6) ?
Mn5 Mn2 Mn12 7_565 . . 113.37(6) ?
Mn5 Mn2 Mn13 7_565 . . 116.10(6) ?
Mn5 Mn2 Mn13 7_565 . 7_565 63.93(4) ?
Mn5 Mn2 Mn15 7_565 . . 112.86(6) ?
Mn5 Mn2 Mn15 7_565 . 7_565 62.28(4) ?
Mn5 Mn2 Si1 7_565 . . 61.92(6) ?
Mn5 Mn2 Si4 7_565 . . 63.08(7) ?
Mn6 Mn2 Mn6 3_655 . 5_665 62.40(5) ?
Mn6 Mn2 Mn10 3_655 . . 68.49(5) ?
Mn6 Mn2 Mn12 3_655 . . 63.95(5) ?
Mn6 Mn2 Mn13 3_655 . . 62.15(4) ?
Mn6 Mn2 Mn13 3_655 . 7_565 114.52(6) ?
Mn6 Mn2 Mn15 3_655 . . 68.75(4) ?
Mn6 Mn2 Mn15 3_655 . 7_565 119.61(6) ?
Mn6 Mn2 Si1 3_655 . . 120.70(7) ?
Mn6 Mn2 Si4 3_655 . . 114.18(8) ?
Mn6 Mn2 Mn10 5_665 . . 68.49(5) ?
Mn6 Mn2 Mn12 5_665 . . 63.95(5) ?
Mn6 Mn2 Mn13 5_665 . . 114.52(6) ?
Mn6 Mn2 Mn13 5_665 . 7_565 62.15(4) ?
Mn6 Mn2 Mn15 5_665 . . 119.61(6) ?
Mn6 Mn2 Mn15 5_665 . 7_565 68.75(4) ?
Mn6 Mn2 Si1 5_665 . . 120.70(7) ?
Mn6 Mn2 Si4 5_665 . . 114.18(8) ?
Mn10 Mn2 Mn12 . . . 123.73(8) ?
Mn10 Mn2 Mn13 . . . 117.36(4) ?
Mn10 Mn2 Mn13 . . 7_565 117.36(4) ?
Mn10 Mn2 Mn15 . . . 61.93(4) ?
Mn10 Mn2 Mn15 . . 7_565 61.93(4) ?
Mn10 Mn2 Si1 . . . 62.03(8) ?
Mn10 Mn2 Si4 . . . 176.78(10) ?
Mn12 Mn2 Mn13 . . . 62.31(4) ?
Mn12 Mn2 Mn13 . . 7_565 62.31(4) ?
Mn12 Mn2 Mn15 . . . 121.19(4) ?
Mn12 Mn2 Mn15 . . 7_565 121.19(4) ?
Mn12 Mn2 Si1 . . . 174.24(10) ?
Mn12 Mn2 Si4 . . . 59.50(9) ?
Mn13 Mn2 Mn13 . . 7_565 116.78(7) ?
Mn13 Mn2 Mn15 . . . 65.79(4) ?
Mn13 Mn2 Mn15 . . 7_565 176.40(7) ?
Mn13 Mn2 Si1 . . . 115.98(5) ?
Mn13 Mn2 Si4 . . . 63.59(4) ?
Mn13 Mn2 Mn15 7_565 . . 176.40(7) ?
Mn13 Mn2 Mn15 7_565 . 7_565 65.79(4) ?
Mn13 Mn2 Si1 7_565 . . 115.98(5) ?
Mn13 Mn2 Si4 7_565 . . 63.59(4) ?
Mn15 Mn2 Mn15 . . 7_565 111.52(7) ?
Mn15 Mn2 Si1 . . . 60.45(4) ?
Mn15 Mn2 Si4 . . . 116.90(5) ?
Mn15 Mn2 Si1 7_565 . . 60.45(4) ?
Mn15 Mn2 Si4 7_565 . . 116.90(5) ?
Si1 Mn2 Si4 . . . 114.75(11) ?
Mn7 Mn3 Mn17 . . . 104.33(6) ?
Mn7 Mn3 Mn17 . . 7_565 104.33(6) ?
Mn7 Mn3 Mn22 . . 2_664 108.54(6) ?
Mn7 Mn3 Mn22 . . 8_654 108.54(6) ?
Mn7 Mn3 Mn23 . . 4_564 152.54(3) ?
Mn7 Mn3 Mn23 . . 6_554 152.54(3) ?
Mn7 Mn3 Mn24 . . . 53.82(5) ?
Mn7 Mn3 Mn25a . . . 55.17(6) ?
Mn7 Mn3 Mn25b . . . 55.17(6) ?
Mn7 Mn3 Si5 . . 2_664 101.68(6) ?
Mn7 Mn3 Si5 . . 8_654 101.68(6) ?
Mn17 Mn3 Mn17 . . 7_565 57.31(5) ?
Mn17 Mn3 Mn22 . . 2_664 111.48(4) ?
Mn17 Mn3 Mn22 . . 8_654 147.09(7) ?
Mn17 Mn3 Mn23 . . 4_564 60.36(4) ?
Mn17 Mn3 Mn23 . . 6_554 86.73(6) ?
Mn17 Mn3 Mn24 . . . 57.76(5) ?
Mn17 Mn3 Mn25a . . . 146.35(5) ?
Mn17 Mn3 Mn25b . . . 146.35(5) ?
Mn17 Mn3 Si5 . . 2_664 57.28(6) ?
Mn17 Mn3 Si5 . . 8_654 113.48(8) ?
Mn17 Mn3 Mn22 7_565 . 2_664 147.09(7) ?
Mn17 Mn3 Mn22 7_565 . 8_654 111.48(4) ?
Mn17 Mn3 Mn23 7_565 . 4_564 86.73(6) ?
Mn17 Mn3 Mn23 7_565 . 6_554 60.36(4) ?
Mn17 Mn3 Mn24 7_565 . . 57.76(5) ?
Mn17 Mn3 Mn25a 7_565 . . 146.35(5) ?
Mn17 Mn3 Mn25b 7_565 . . 146.35(5) ?
Mn17 Mn3 Si5 7_565 . 2_664 113.48(8) ?
Mn17 Mn3 Si5 7_565 . 8_654 57.28(6) ?
Mn22 Mn3 Mn22 2_664 . 8_654 59.16(5) ?
Mn22 Mn3 Mn23 2_664 . 4_564 63.05(4) ?
Mn22 Mn3 Mn23 2_664 . 6_554 89.84(5) ?
Mn22 Mn3 Mn24 2_664 . . 147.25(4) ?
Mn22 Mn3 Mn25a 2_664 . . 61.13(5) ?
Mn22 Mn3 Mn25b 2_664 . . 61.13(5) ?
Mn22 Mn3 Si5 2_664 . 2_664 58.17(6) ?
Mn22 Mn3 Si5 2_664 . 8_654 116.04(7) ?
Mn22 Mn3 Mn23 8_654 . 4_564 89.84(5) ?
Mn22 Mn3 Mn23 8_654 . 6_554 63.05(4) ?
Mn22 Mn3 Mn24 8_654 . . 147.25(4) ?
Mn22 Mn3 Mn25a 8_654 . . 61.13(5) ?
Mn22 Mn3 Mn25b 8_654 . . 61.13(5) ?
Mn22 Mn3 Si5 8_654 . 2_664 116.04(7) ?
Mn22 Mn3 Si5 8_654 . 8_654 58.17(6) ?
Mn23 Mn3 Mn23 4_564 . 6_554 54.29(4) ?
Mn23 Mn3 Mn24 4_564 . . 118.03(6) ?
Mn23 Mn3 Mn25a 4_564 . . 124.18(6) ?
Mn23 Mn3 Mn25b 4_564 . . 124.18(6) ?
Mn23 Mn3 Si5 4_564 . 2_664 51.10(6) ?
Mn23 Mn3 Si5 4_564 . 8_654 105.38(7) ?
Mn23 Mn3 Mn24 6_554 . . 118.03(6) ?
Mn23 Mn3 Mn25a 6_554 . . 124.18(6) ?
Mn23 Mn3 Mn25b 6_554 . . 124.18(6) ?
Mn23 Mn3 Si5 6_554 . 2_664 105.38(7) ?
Mn23 Mn3 Si5 6_554 . 8_654 51.10(6) ?
Mn24 Mn3 Mn25a . . . 108.98(7) ?
Mn24 Mn3 Mn25b . . . 108.98(7) ?
Mn24 Mn3 Si5 . . 2_664 95.71(6) ?
Mn24 Mn3 Si5 . . 8_654 95.71(6) ?
Mn25a Mn3 Mn25b . . . 0.0(5) ?
Mn25a Mn3 Si5 . . 2_664 97.82(6) ?
Mn25a Mn3 Si5 . . 8_654 97.82(6) ?
Mn25b Mn3 Si5 . . 2_664 97.82(6) ?
Mn25b Mn3 Si5 . . 8_654 97.82(6) ?
Si5 Mn3 Si5 2_664 . 8_654 156.46(9) ?
Mn6 Mn4 Mn6 3_655 . 5_665 61.46(5) ?
Mn6 Mn4 Mn12 3_655 . . 64.39(5) ?
Mn6 Mn4 Mn20 3_655 . . 63.28(4) ?
Mn6 Mn4 Mn20 3_655 . 7_565 117.25(6) ?
Mn6 Mn4 Mn22 3_655 . 3_755 119.00(4) ?
Mn6 Mn4 Mn22 3_655 . 5_765 178.98(6) ?
Mn6 Mn4 Mn24 3_655 . . 64.66(5) ?
Mn6 Mn4 Mn25a 3_655 . 4_564 116.49(6) ?
Mn6 Mn4 Mn25b 3_655 . 4_564 116.49(6) ?
Mn6 Mn4 Si2 3_655 . 3_655 65.03(6) ?
Mn6 Mn4 Si2 3_655 . 5_665 115.11(8) ?
Mn6 Mn4 Si3 3_655 . . 117.56(8) ?
Mn6 Mn4 Mn12 5_665 . . 64.39(5) ?
Mn6 Mn4 Mn20 5_665 . . 117.25(6) ?
Mn6 Mn4 Mn20 5_665 . 7_565 63.28(4) ?
Mn6 Mn4 Mn22 5_665 . 3_755 178.98(6) ?
Mn6 Mn4 Mn22 5_665 . 5_765 119.00(4) ?
Mn6 Mn4 Mn24 5_665 . . 64.66(5) ?
Mn6 Mn4 Mn25a 5_665 . 4_564 116.49(6) ?
Mn6 Mn4 Mn25b 5_665 . 4_564 116.49(6) ?
Mn6 Mn4 Si2 5_665 . 3_655 115.11(8) ?
Mn6 Mn4 Si2 5_665 . 5_665 65.03(6) ?
Mn6 Mn4 Si3 5_665 . . 117.56(8) ?
Mn12 Mn4 Mn20 . . . 66.74(4) ?
Mn12 Mn4 Mn20 . . 7_565 66.74(4) ?
Mn12 Mn4 Mn22 . . 3_755 116.62(6) ?
Mn12 Mn4 Mn22 . . 5_765 116.62(6) ?
Mn12 Mn4 Mn24 . . . 119.95(9) ?
Mn12 Mn4 Mn25a . . 4_564 178.93(9) ?
Mn12 Mn4 Mn25b . . 4_564 178.93(9) ?
Mn12 Mn4 Si2 . . 3_655 119.00(6) ?
Mn12 Mn4 Si2 . . 5_665 119.00(6) ?
Mn12 Mn4 Si3 . . . 62.76(9) ?
Mn20 Mn4 Mn20 . . 7_565 125.27(6) ?
Mn20 Mn4 Mn22 . . 3_755 63.62(4) ?
Mn20 Mn4 Mn22 . . 5_765 116.79(6) ?
Mn20 Mn4 Mn24 . . . 113.64(4) ?
Mn20 Mn4 Mn25a . . 4_564 112.98(4) ?
Mn20 Mn4 Mn25b . . 4_564 112.98(4) ?
Mn20 Mn4 Si2 . . 3_655 61.43(5) ?
Mn20 Mn4 Si2 . . 5_665 173.29(8) ?
Mn20 Mn4 Si3 . . . 67.05(4) ?
Mn20 Mn4 Mn22 7_565 . 3_755 116.79(6) ?
Mn20 Mn4 Mn22 7_565 . 5_765 63.62(4) ?
Mn20 Mn4 Mn24 7_565 . . 113.64(4) ?
Mn20 Mn4 Mn25a 7_565 . 4_564 112.98(4) ?
Mn20 Mn4 Mn25b 7_565 . 4_564 112.98(4) ?
Mn20 Mn4 Si2 7_565 . 3_655 173.29(8) ?
Mn20 Mn4 Si2 7_565 . 5_665 61.43(5) ?
Mn20 Mn4 Si3 7_565 . . 67.05(4) ?
Mn22 Mn4 Mn22 3_755 . 5_765 60.52(5) ?
Mn22 Mn4 Mn24 3_755 . . 114.60(6) ?
Mn22 Mn4 Mn25a 3_755 . 4_564 62.50(5) ?
Mn22 Mn4 Mn25b 3_755 . 4_564 62.50(5) ?
Mn22 Mn4 Si2 3_755 . 3_655 64.70(6) ?
Mn22 Mn4 Si2 3_755 . 5_665 114.05(8) ?
Mn22 Mn4 Si3 3_755 . . 63.16(7) ?
Mn22 Mn4 Mn24 5_765 . . 114.60(6) ?
Mn22 Mn4 Mn25a 5_765 . 4_564 62.50(5) ?
Mn22 Mn4 Mn25b 5_765 . 4_564 62.50(5) ?
Mn22 Mn4 Si2 5_765 . 3_655 114.05(8) ?
Mn22 Mn4 Si2 5_765 . 5_665 64.70(6) ?
Mn22 Mn4 Si3 5_765 . . 63.16(7) ?
Mn24 Mn4 Mn25a . . 4_564 61.12(6) ?
Mn24 Mn4 Mn25b . . 4_564 61.12(6) ?
Mn24 Mn4 Si2 . . 3_655 60.98(6) ?
Mn24 Mn4 Si2 . . 5_665 60.98(6) ?
Mn24 Mn4 Si3 . . . 177.30(11) ?
Mn25a Mn4 Mn25b 4_564 . 4_564 0.0(5) ?
Mn25a Mn4 Si2 4_564 . 3_655 61.35(6) ?
Mn25a Mn4 Si2 4_564 . 5_665 61.35(6) ?
Mn25a Mn4 Si3 4_564 . . 116.18(10) ?
Mn25b Mn4 Si2 4_564 . 3_655 61.35(6) ?
Mn25b Mn4 Si2 4_564 . 5_665 61.35(6) ?
Mn25b Mn4 Si3 4_564 . . 116.18(10) ?
Si2 Mn4 Si2 3_655 . 5_665 111.87(9) ?
Si2 Mn4 Si3 3_655 . . 118.13(7) ?
Si2 Mn4 Si3 5_665 . . 118.13(7) ?
Mn1 Mn5 Mn2 4_565 . . 99.73(5) ?
Mn1 Mn5 Mn5 4_565 . 7_565 59.38(4) ?
Mn1 Mn5 Mn9 4_565 . . 88.58(5) ?
Mn1 Mn5 Mn13 4_565 . . 103.06(5) ?
Mn1 Mn5 Mn14 4_565 . . 58.20(4) ?
Mn1 Mn5 Mn15 4_565 . . 154.48(6) ?
Mn1 Mn5 Mn16 4_565 . . 142.96(6) ?
Mn1 Mn5 Mn18 4_565 . 6_455 58.74(4) ?
Mn1 Mn5 Si1 4_565 . . 116.82(6) ?
Mn1 Mn5 Si6 4_565 . 7_555 130.80(7) ?
Mn1 Mn5 N1 4_565 . 4_565 45.3(4) ?
Mn2 Mn5 Mn5 . . 7_565 58.91(4) ?
Mn2 Mn5 Mn9 . . . 100.26(5) ?
Mn2 Mn5 Mn13 . . . 56.35(4) ?
Mn2 Mn5 Mn14 . . . 98.02(5) ?
Mn2 Mn5 Mn15 . . . 55.29(4) ?
Mn2 Mn5 Mn16 . . . 98.44(5) ?
Mn2 Mn5 Mn18 . . 6_455 146.46(5) ?
Mn2 Mn5 Si1 . . . 53.61(7) ?
Mn2 Mn5 Si6 . . 7_555 99.11(6) ?
Mn2 Mn5 N1 . . 4_565 103.4(3) ?
Mn5 Mn5 Mn9 7_565 . . 59.94(4) ?
Mn5 Mn5 Mn13 7_565 . . 107.02(5) ?
Mn5 Mn5 Mn14 7_565 . . 106.07(5) ?
Mn5 Mn5 Mn15 7_565 . . 104.51(5) ?
Mn5 Mn5 Mn16 7_565 . . 105.07(5) ?
Mn5 Mn5 Mn18 7_565 . 6_455 87.55(4) ?
Mn5 Mn5 Si1 7_565 . . 58.12(4) ?
Mn5 Mn5 Si6 7_565 . 7_555 158.01(7) ?
Mn5 Mn5 N1 7_565 . 4_565 44.5(3) ?
Mn9 Mn5 Mn13 . . . 155.00(6) ?
Mn9 Mn5 Mn14 . . . 144.36(5) ?
Mn9 Mn5 Mn15 . . . 100.22(5) ?
Mn9 Mn5 Mn16 . . . 56.47(4) ?
Mn9 Mn5 Mn18 . . 6_455 57.48(4) ?
Mn9 Mn5 Si1 . . . 52.65(7) ?
Mn9 Mn5 Si6 . . 7_555 131.53(7) ?
Mn9 Mn5 N1 . . 4_565 43.3(4) ?
Mn13 Mn5 Mn14 . . . 56.57(4) ?
Mn13 Mn5 Mn15 . . . 60.49(4) ?
Mn13 Mn5 Mn16 . . . 113.88(5) ?
Mn13 Mn5 Mn18 . . 6_455 147.15(5) ?
Mn13 Mn5 Si1 . . . 102.50(7) ?
Mn13 Mn5 Si6 . . 7_555 54.19(6) ?
Mn13 Mn5 N1 . . 4_565 142.7(4) ?
Mn14 Mn5 Mn15 . . . 115.34(5) ?
Mn14 Mn5 Mn16 . . . 148.85(6) ?
Mn14 Mn5 Mn18 . . 6_455 91.44(4) ?
Mn14 Mn5 Si1 . . . 151.30(8) ?
Mn14 Mn5 Si6 . . 7_555 74.41(6) ?
Mn14 Mn5 N1 . . 4_565 102.6(4) ?
Mn15 Mn5 Mn16 . . . 56.21(4) ?
Mn15 Mn5 Mn18 . . 6_455 145.18(6) ?
Mn15 Mn5 Si1 . . . 55.24(5) ?
Mn15 Mn5 Si6 . . 7_555 57.86(6) ?
Mn15 Mn5 N1 . . 4_565 137.8(4) ?
Mn16 Mn5 Mn18 . . 6_455 89.26(5) ?
Mn16 Mn5 Si1 . . . 53.62(5) ?
Mn16 Mn5 Si6 . . 7_555 77.00(6) ?
Mn16 Mn5 N1 . . 4_565 99.0(4) ?
Mn18 Mn5 Si1 6_455 . . 110.12(7) ?
Mn18 Mn5 Si6 6_455 . 7_555 114.43(7) ?
Mn18 Mn5 N1 6_455 . 4_565 43.1(3) ?
Si1 Mn5 Si6 . . 7_555 110.98(7) ?
Si1 Mn5 N1 . . 4_565 82.6(4) ?
Si6 Mn5 N1 7_555 . 4_565 157.5(3) ?
Mn2 Mn6 Mn4 3_645 . 3_645 97.85(5) ?
Mn2 Mn6 Mn6 3_645 . 7_555 58.80(4) ?
Mn2 Mn6 Mn10 3_645 . 3_645 53.45(5) ?
Mn2 Mn6 Mn11 3_645 . 7_555 151.71(6) ?
Mn2 Mn6 Mn12 3_645 . 3_645 53.29(5) ?
Mn2 Mn6 Mn13 3_645 . 3_645 58.91(4) ?
Mn2 Mn6 Mn16 3_645 . 7_555 144.07(5) ?
Mn2 Mn6 Mn20 3_645 . 3_645 104.87(5) ?
Mn2 Mn6 Mn24 3_645 . 3_645 118.77(5) ?
Mn2 Mn6 Si6 3_645 . . 100.34(7) ?
Mn4 Mn6 Mn6 3_645 . 7_555 59.27(4) ?
Mn4 Mn6 Mn10 3_645 . 3_645 120.85(5) ?
Mn4 Mn6 Mn11 3_645 . 7_555 96.37(5) ?
Mn4 Mn6 Mn12 3_645 . 3_645 50.85(5) ?
Mn4 Mn6 Mn13 3_645 . 3_645 100.07(5) ?
Mn4 Mn6 Mn16 3_645 . 7_555 100.28(5) ?
Mn4 Mn6 Mn20 3_645 . 3_645 57.94(4) ?
Mn4 Mn6 Mn24 3_645 . 3_645 54.07(5) ?
Mn4 Mn6 Si6 3_645 . . 149.90(7) ?
Mn6 Mn6 Mn10 7_555 . 3_645 61.80(4) ?
Mn6 Mn6 Mn11 7_555 . 7_555 109.67(5) ?
Mn6 Mn6 Mn12 7_555 . 3_645 59.16(4) ?
Mn6 Mn6 Mn13 7_555 . 3_645 108.84(5) ?
Mn6 Mn6 Mn16 7_555 . 7_555 155.15(6) ?
Mn6 Mn6 Mn20 7_555 . 3_645 110.70(5) ?
Mn6 Mn6 Mn24 7_555 . 3_645 60.28(4) ?
Mn6 Mn6 Si6 7_555 . . 111.75(7) ?
Mn10 Mn6 Mn11 3_645 . 7_555 98.30(5) ?
Mn10 Mn6 Mn12 3_645 . 3_645 101.30(5) ?
Mn10 Mn6 Mn13 3_645 . 3_645 102.72(5) ?
Mn10 Mn6 Mn16 3_645 . 7_555 134.33(5) ?
Mn10 Mn6 Mn20 3_645 . 3_645 158.27(5) ?
Mn10 Mn6 Mn24 3_645 . 3_645 92.43(5) ?
Mn10 Mn6 Si6 3_645 . . 56.26(6) ?
Mn11 Mn6 Mn12 7_555 . 3_645 147.14(6) ?
Mn11 Mn6 Mn13 7_555 . 3_645 141.33(6) ?
Mn11 Mn6 Mn16 7_555 . 7_555 55.17(4) ?
Mn11 Mn6 Mn20 7_555 . 3_645 103.41(5) ?
Mn11 Mn6 Mn24 7_555 . 3_645 53.82(4) ?
Mn11 Mn6 Si6 7_555 . . 57.77(6) ?
Mn12 Mn6 Mn13 3_645 . 3_645 57.79(4) ?
Mn12 Mn6 Mn16 3_645 . 7_555 120.94(5) ?
Mn12 Mn6 Mn20 3_645 . 3_645 60.08(4) ?
Mn12 Mn6 Mn24 3_645 . 3_645 99.02(5) ?
Mn12 Mn6 Si6 3_645 . . 153.57(8) ?
Mn13 Mn6 Mn16 3_645 . 7_555 87.41(5) ?
Mn13 Mn6 Mn20 3_645 . 3_645 58.84(4) ?
Mn13 Mn6 Mn24 3_645 . 3_645 154.14(6) ?
Mn13 Mn6 Si6 3_645 . . 109.84(7) ?
Mn16 Mn6 Mn20 7_555 . 3_645 61.13(4) ?
Mn16 Mn6 Mn24 7_555 . 3_645 96.94(4) ?
Mn16 Mn6 Si6 7_555 . . 78.30(6) ?
Mn20 Mn6 Mn24 3_645 . 3_645 101.14(5) ?
Mn20 Mn6 Si6 3_645 . . 137.34(7) ?
Mn24 Mn6 Si6 3_645 . . 95.99(6) ?
Mn3 Mn7 Mn10 . . . 179.53(9) ?
Mn3 Mn7 Mn11 . . 3_655 67.57(4) ?
Mn3 Mn7 Mn11 . . 5_665 67.57(4) ?
Mn3 Mn7 Mn17 . . 4_464 111.33(6) ?
Mn3 Mn7 Mn17 . . 6_454 111.33(6) ?
Mn3 Mn7 Mn21 . . 3_655 66.64(4) ?
Mn3 Mn7 Mn21 . . 5_665 66.64(4) ?
Mn3 Mn7 Mn24 . . . 62.04(6) ?
Mn3 Mn7 Mn25a . . . 58.96(6) ?
Mn3 Mn7 Mn25b . . . 58.96(6) ?
Mn3 Mn7 Si6 . . 3_655 117.08(5) ?
Mn3 Mn7 Si6 . . 5_665 117.08(5) ?
Mn10 Mn7 Mn11 . . 3_655 112.64(5) ?
Mn10 Mn7 Mn11 . . 5_665 112.64(5) ?
Mn10 Mn7 Mn17 . . 4_464 68.26(5) ?
Mn10 Mn7 Mn17 . . 6_454 68.26(5) ?
Mn10 Mn7 Mn21 . . 3_655 113.15(5) ?
Mn10 Mn7 Mn21 . . 5_665 113.15(5) ?
Mn10 Mn7 Mn24 . . . 118.43(8) ?
Mn10 Mn7 Mn25a . . . 120.57(8) ?
Mn10 Mn7 Mn25b . . . 120.57(8) ?
Mn10 Mn7 Si6 . . 3_655 62.92(5) ?
Mn10 Mn7 Si6 . . 5_665 62.92(5) ?
Mn11 Mn7 Mn11 3_655 . 5_665 110.62(6) ?
Mn11 Mn7 Mn17 3_655 . 4_464 149.18(6) ?
Mn11 Mn7 Mn17 3_655 . 6_454 95.91(4) ?
Mn11 Mn7 Mn21 3_655 . 3_655 49.20(3) ?
Mn11 Mn7 Mn21 3_655 . 5_665 134.21(7) ?
Mn11 Mn7 Mn24 3_655 . . 56.51(4) ?
Mn11 Mn7 Mn25a 3_655 . . 99.50(5) ?
Mn11 Mn7 Mn25b 3_655 . . 99.50(5) ?
Mn11 Mn7 Si6 3_655 . 3_655 155.45(8) ?
Mn11 Mn7 Si6 3_655 . 5_665 56.32(5) ?
Mn11 Mn7 Mn17 5_665 . 4_464 95.91(4) ?
Mn11 Mn7 Mn17 5_665 . 6_454 149.18(6) ?
Mn11 Mn7 Mn21 5_665 . 3_655 134.21(7) ?
Mn11 Mn7 Mn21 5_665 . 5_665 49.20(3) ?
Mn11 Mn7 Mn24 5_665 . . 56.51(4) ?
Mn11 Mn7 Mn25a 5_665 . . 99.50(5) ?
Mn11 Mn7 Mn25b 5_665 . . 99.50(5) ?
Mn11 Mn7 Si6 5_665 . 3_655 56.32(5) ?
Mn11 Mn7 Si6 5_665 . 5_665 155.45(8) ?
Mn17 Mn7 Mn17 4_464 . 6_454 54.72(4) ?
Mn17 Mn7 Mn21 4_464 . 3_655 100.92(6) ?
Mn17 Mn7 Mn21 4_464 . 5_665 55.56(4) ?
Mn17 Mn7 Mn24 4_464 . . 152.40(3) ?
Mn17 Mn7 Mn25a 4_464 . . 59.56(5) ?
Mn17 Mn7 Mn25b 4_464 . . 59.56(5) ?
Mn17 Mn7 Si6 4_464 . 3_655 54.40(6) ?
Mn17 Mn7 Si6 4_464 . 5_665 103.67(7) ?
Mn17 Mn7 Mn21 6_454 . 3_655 55.56(4) ?
Mn17 Mn7 Mn21 6_454 . 5_665 100.92(6) ?
Mn17 Mn7 Mn24 6_454 . . 152.40(3) ?
Mn17 Mn7 Mn25a 6_454 . . 59.56(5) ?
Mn17 Mn7 Mn25b 6_454 . . 59.56(5) ?
Mn17 Mn7 Si6 6_454 . 3_655 103.67(7) ?
Mn17 Mn7 Si6 6_454 . 5_665 54.40(6) ?
Mn21 Mn7 Mn21 3_655 . 5_665 110.44(6) ?
Mn21 Mn7 Mn24 3_655 . . 100.16(5) ?
Mn21 Mn7 Mn25a 3_655 . . 56.23(4) ?
Mn21 Mn7 Mn25b 3_655 . . 56.23(4) ?
Mn21 Mn7 Si6 3_655 . 3_655 155.24(8) ?
Mn21 Mn7 Si6 3_655 . 5_665 56.32(5) ?
Mn21 Mn7 Mn24 5_665 . . 100.16(5) ?
Mn21 Mn7 Mn25a 5_665 . . 56.23(4) ?
Mn21 Mn7 Mn25b 5_665 . . 56.23(4) ?
Mn21 Mn7 Si6 5_665 . 3_655 56.32(5) ?
Mn21 Mn7 Si6 5_665 . 5_665 155.24(8) ?
Mn24 Mn7 Mn25a . . . 121.00(8) ?
Mn24 Mn7 Mn25b . . . 121.00(8) ?
Mn24 Mn7 Si6 . . 3_655 102.79(6) ?
Mn24 Mn7 Si6 . . 5_665 102.79(6) ?
Mn25a Mn7 Mn25b . . . 0.0(5) ?
Mn25a Mn7 Si6 . . 3_655 103.12(6) ?
Mn25a Mn7 Si6 . . 5_665 103.12(6) ?
Mn25b Mn7 Si6 . . 3_655 103.12(6) ?
Mn25b Mn7 Si6 . . 5_665 103.12(6) ?
Si6 Mn7 Si6 3_655 . 5_665 125.83(9) ?
Mn1 Mn8 Mn9 . . . 60.37(6) ?
Mn1 Mn8 Mn16 . . . 91.12(5) ?
Mn1 Mn8 Mn16 . . 7_565 91.12(5) ?
Mn1 Mn8 Mn19 . . 4_465 60.43(4) ?
Mn1 Mn8 Mn19 . . 6_455 60.43(4) ?
Mn1 Mn8 Mn22 . . 3_655 110.55(6) ?
Mn1 Mn8 Mn22 . . 5_665 110.55(6) ?
Mn1 Mn8 Mn23 . . . 148.44(4) ?
Mn1 Mn8 Mn23 . . 7_565 148.44(4) ?
Mn1 Mn8 Si1 . . . 115.60(9) ?
Mn1 Mn8 Si3 . . 1_455 57.72(8) ?
Mn9 Mn8 Mn16 . . . 59.44(4) ?
Mn9 Mn8 Mn16 . . 7_565 59.44(4) ?
Mn9 Mn8 Mn19 . . 4_465 91.77(5) ?
Mn9 Mn8 Mn19 . . 6_455 91.77(5) ?
Mn9 Mn8 Mn22 . . 3_655 150.13(3) ?
Mn9 Mn8 Mn22 . . 5_665 150.13(3) ?
Mn9 Mn8 Mn23 . . . 106.11(6) ?
Mn9 Mn8 Mn23 . . 7_565 106.11(6) ?
Mn9 Mn8 Si1 . . . 55.23(8) ?
Mn9 Mn8 Si3 . . 1_455 118.09(9) ?
Mn16 Mn8 Mn16 . . 7_565 106.79(7) ?
Mn16 Mn8 Mn19 . . 4_465 148.05(7) ?
Mn16 Mn8 Mn19 . . 6_455 63.12(4) ?
Mn16 Mn8 Mn22 . . 3_655 94.33(4) ?
Mn16 Mn8 Mn22 . . 5_665 149.54(6) ?
Mn16 Mn8 Mn23 . . . 59.08(4) ?
Mn16 Mn8 Mn23 . . 7_565 106.47(7) ?
Mn16 Mn8 Si1 . . . 56.92(4) ?
Mn16 Mn8 Si3 . . 1_455 120.95(5) ?
Mn16 Mn8 Mn19 7_565 . 4_465 63.12(4) ?
Mn16 Mn8 Mn19 7_565 . 6_455 148.05(7) ?
Mn16 Mn8 Mn22 7_565 . 3_655 149.54(6) ?
Mn16 Mn8 Mn22 7_565 . 5_665 94.33(4) ?
Mn16 Mn8 Mn23 7_565 . . 106.47(7) ?
Mn16 Mn8 Mn23 7_565 . 7_565 59.08(4) ?
Mn16 Mn8 Si1 7_565 . . 56.92(4) ?
Mn16 Mn8 Si3 7_565 . 1_455 120.95(5) ?
Mn19 Mn8 Mn19 4_465 . 6_455 108.22(7) ?
Mn19 Mn8 Mn22 4_465 . 3_655 108.52(6) ?
Mn19 Mn8 Mn22 4_465 . 5_665 61.57(4) ?
Mn19 Mn8 Mn23 4_465 . . 151.07(6) ?
Mn19 Mn8 Mn23 4_465 . 7_565 94.04(4) ?
Mn19 Mn8 Si1 4_465 . . 119.91(5) ?
Mn19 Mn8 Si3 4_465 . 1_455 57.92(4) ?
Mn19 Mn8 Mn22 6_455 . 3_655 61.57(4) ?
Mn19 Mn8 Mn22 6_455 . 5_665 108.52(6) ?
Mn19 Mn8 Mn23 6_455 . . 94.04(4) ?
Mn19 Mn8 Mn23 6_455 . 7_565 151.07(6) ?
Mn19 Mn8 Si1 6_455 . . 119.91(5) ?
Mn19 Mn8 Si3 6_455 . 1_455 57.92(4) ?
Mn22 Mn8 Mn22 3_655 . 5_665 58.67(5) ?
Mn22 Mn8 Mn23 3_655 . . 65.76(4) ?
Mn22 Mn8 Mn23 3_655 . 7_565 94.37(6) ?
Mn22 Mn8 Si1 3_655 . . 124.61(7) ?
Mn22 Mn8 Si3 3_655 . 1_455 60.84(7) ?
Mn22 Mn8 Mn23 5_665 . . 94.37(6) ?
Mn22 Mn8 Mn23 5_665 . 7_565 65.76(4) ?
Mn22 Mn8 Si1 5_665 . . 124.61(7) ?
Mn22 Mn8 Si3 5_665 . 1_455 60.84(7) ?
Mn23 Mn8 Mn23 . . 7_565 59.56(5) ?
Mn23 Mn8 Si1 . . . 58.85(7) ?
Mn23 Mn8 Si3 . . 1_455 126.50(8) ?
Mn23 Mn8 Si1 7_565 . . 58.85(7) ?
Mn23 Mn8 Si3 7_565 . 1_455 126.50(8) ?
Si1 Mn8 Si3 . . 1_455 173.32(11) ?
Mn1 Mn9 Mn5 . . . 149.23(3) ?
Mn1 Mn9 Mn5 . . 7_565 149.23(3) ?
Mn1 Mn9 Mn8 . . . 58.96(6) ?
Mn1 Mn9 Mn14 . . 4_465 61.09(4) ?
Mn1 Mn9 Mn14 . . 6_455 61.09(4) ?
Mn1 Mn9 Mn16 . . . 90.34(5) ?
Mn1 Mn9 Mn16 . . 7_565 90.34(5) ?
Mn1 Mn9 Mn18 . . 4_465 112.37(6) ?
Mn1 Mn9 Mn18 . . 6_455 112.37(6) ?
Mn1 Mn9 Si1 . . . 117.63(9) ?
Mn1 Mn9 Si4 . . 4_465 56.42(8) ?
Mn1 Mn9 N1 . . 4_565 152.3(5) ?
Mn5 Mn9 Mn5 . . 7_565 60.11(5) ?
Mn5 Mn9 Mn8 . . . 110.73(6) ?
Mn5 Mn9 Mn14 . . 4_465 149.12(6) ?
Mn5 Mn9 Mn14 . . 6_455 92.05(4) ?
Mn5 Mn9 Mn16 . . . 61.99(4) ?
Mn5 Mn9 Mn16 . . 7_565 109.60(6) ?
Mn5 Mn9 Mn18 . . 4_465 89.69(6) ?
Mn5 Mn9 Mn18 . . 6_455 61.06(4) ?
Mn5 Mn9 Si1 . . . 60.61(7) ?
Mn5 Mn9 Si4 . . 4_465 124.19(8) ?
Mn5 Mn9 N1 . . 4_565 44.6(3) ?
Mn5 Mn9 Mn8 7_565 . . 110.73(6) ?
Mn5 Mn9 Mn14 7_565 . 4_465 92.05(4) ?
Mn5 Mn9 Mn14 7_565 . 6_455 149.12(6) ?
Mn5 Mn9 Mn16 7_565 . . 109.60(6) ?
Mn5 Mn9 Mn16 7_565 . 7_565 61.99(4) ?
Mn5 Mn9 Mn18 7_565 . 4_465 61.06(4) ?
Mn5 Mn9 Mn18 7_565 . 6_455 89.69(6) ?
Mn5 Mn9 Si1 7_565 . . 60.61(7) ?
Mn5 Mn9 Si4 7_565 . 4_465 124.19(8) ?
Mn5 Mn9 N1 7_565 . 4_565 44.6(3) ?
Mn8 Mn9 Mn14 . . 4_465 90.63(5) ?
Mn8 Mn9 Mn14 . . 6_455 90.63(5) ?
Mn8 Mn9 Mn16 . . . 59.55(4) ?
Mn8 Mn9 Mn16 . . 7_565 59.55(4) ?
Mn8 Mn9 Mn18 . . 4_465 151.02(3) ?
Mn8 Mn9 Mn18 . . 6_455 151.02(3) ?
Mn8 Mn9 Si1 . . . 58.67(8) ?
Mn8 Mn9 Si4 . . 4_465 115.38(10) ?
Mn8 Mn9 N1 . . 4_565 148.7(5) ?
Mn14 Mn9 Mn14 4_465 . 6_455 110.36(6) ?
Mn14 Mn9 Mn16 4_465 . . 147.51(7) ?
Mn14 Mn9 Mn16 4_465 . 7_565 61.57(3) ?
Mn14 Mn9 Mn18 4_465 . 4_465 63.35(4) ?
Mn14 Mn9 Mn18 4_465 . 6_455 109.60(6) ?
Mn14 Mn9 Si1 4_465 . . 119.56(5) ?
Mn14 Mn9 Si4 4_465 . 4_465 58.63(4) ?
Mn14 Mn9 N1 4_465 . 4_565 106.7(2) ?
Mn14 Mn9 Mn16 6_455 . . 61.57(3) ?
Mn14 Mn9 Mn16 6_455 . 7_565 147.51(7) ?
Mn14 Mn9 Mn18 6_455 . 4_465 109.60(6) ?
Mn14 Mn9 Mn18 6_455 . 6_455 63.35(4) ?
Mn14 Mn9 Si1 6_455 . . 119.56(5) ?
Mn14 Mn9 Si4 6_455 . 4_465 58.63(4) ?
Mn14 Mn9 N1 6_455 . 4_565 106.7(2) ?
Mn16 Mn9 Mn16 . . 7_565 106.96(6) ?
Mn16 Mn9 Mn18 . . 4_465 148.51(6) ?
Mn16 Mn9 Mn18 . . 6_455 94.89(4) ?
Mn16 Mn9 Si1 . . . 58.00(4) ?
Mn16 Mn9 Si4 . . 4_465 119.94(5) ?
Mn16 Mn9 N1 . . 4_565 105.7(3) ?
Mn16 Mn9 Mn18 7_565 . 4_465 94.89(4) ?
Mn16 Mn9 Mn18 7_565 . 6_455 148.51(6) ?
Mn16 Mn9 Si1 7_565 . . 58.00(4) ?
Mn16 Mn9 Si4 7_565 . 4_465 119.94(5) ?
Mn16 Mn9 N1 7_565 . 4_565 105.7(3) ?
Mn18 Mn9 Mn18 4_465 . 6_455 57.05(5) ?
Mn18 Mn9 Si1 4_465 . . 121.67(8) ?
Mn18 Mn9 Si4 4_465 . 4_465 63.31(7) ?
Mn18 Mn9 N1 4_465 . 4_565 45.2(3) ?
Mn18 Mn9 Si1 6_455 . . 121.67(8) ?
Mn18 Mn9 Si4 6_455 . 4_465 63.31(7) ?
Mn18 Mn9 N1 6_455 . 4_565 45.2(3) ?
Si1 Mn9 Si4 . . 4_465 174.05(12) ?
Si1 Mn9 N1 . . 4_565 90.1(5) ?
Si4 Mn9 N1 4_465 . 4_565 95.9(5) ?
Mn2 Mn10 Mn6 . . 3_655 58.06(5) ?
Mn2 Mn10 Mn6 . . 5_665 58.06(5) ?
Mn2 Mn10 Mn7 . . . 117.81(8) ?
Mn2 Mn10 Mn15 . . . 59.79(4) ?
Mn2 Mn10 Mn15 . . 7_565 59.79(4) ?
Mn2 Mn10 Mn17 . . 4_464 153.60(3) ?
Mn2 Mn10 Mn17 . . 6_454 153.60(3) ?
Mn2 Mn10 Mn23 . . . 108.58(6) ?
Mn2 Mn10 Mn23 . . 7_565 108.58(6) ?
Mn2 Mn10 Si1 . . . 57.89(8) ?
Mn2 Mn10 Si6 . . 3_655 102.37(6) ?
Mn2 Mn10 Si6 . . 5_665 102.37(6) ?
Mn6 Mn10 Mn6 3_655 . 5_665 56.40(4) ?
Mn6 Mn10 Mn7 3_655 . . 67.87(5) ?
Mn6 Mn10 Mn15 3_655 . . 64.17(4) ?
Mn6 Mn10 Mn15 3_655 . 7_565 109.23(6) ?
Mn6 Mn10 Mn17 3_655 . 4_464 104.19(4) ?
Mn6 Mn10 Mn17 3_655 . 6_454 131.65(6) ?
Mn6 Mn10 Mn23 3_655 . . 119.67(4) ?
Mn6 Mn10 Mn23 3_655 . 7_565 166.57(7) ?
Mn6 Mn10 Si1 3_655 . . 108.42(8) ?
Mn6 Mn10 Si6 3_655 . 3_655 54.05(6) ?
Mn6 Mn10 Si6 3_655 . 5_665 104.92(7) ?
Mn6 Mn10 Mn7 5_665 . . 67.87(5) ?
Mn6 Mn10 Mn15 5_665 . . 109.23(6) ?
Mn6 Mn10 Mn15 5_665 . 7_565 64.17(4) ?
Mn6 Mn10 Mn17 5_665 . 4_464 131.65(6) ?
Mn6 Mn10 Mn17 5_665 . 6_454 104.19(4) ?
Mn6 Mn10 Mn23 5_665 . . 166.57(7) ?
Mn6 Mn10 Mn23 5_665 . 7_565 119.67(4) ?
Mn6 Mn10 Si1 5_665 . . 108.42(8) ?
Mn6 Mn10 Si6 5_665 . 3_655 104.92(7) ?
Mn6 Mn10 Si6 5_665 . 5_665 54.05(6) ?
Mn7 Mn10 Mn15 . . . 120.13(4) ?
Mn7 Mn10 Mn15 . . 7_565 120.13(4) ?
Mn7 Mn10 Mn17 . . 4_464 63.79(5) ?
Mn7 Mn10 Mn17 . . 6_454 63.79(5) ?
Mn7 Mn10 Mn23 . . . 124.10(7) ?
Mn7 Mn10 Mn23 . . 7_565 124.10(7) ?
Mn7 Mn10 Si1 . . . 175.71(10) ?
Mn7 Mn10 Si6 . . 3_655 63.33(5) ?
Mn7 Mn10 Si6 . . 5_665 63.33(5) ?
Mn15 Mn10 Mn15 . . 7_565 108.12(6) ?
Mn15 Mn10 Mn17 . . 4_464 95.71(4) ?
Mn15 Mn10 Mn17 . . 6_454 144.91(6) ?
Mn15 Mn10 Mn23 . . . 60.59(4) ?
Mn15 Mn10 Mn23 . . 7_565 109.10(6) ?
Mn15 Mn10 Si1 . . . 58.44(4) ?
Mn15 Mn10 Si6 . . 3_655 60.23(5) ?
Mn15 Mn10 Si6 . . 5_665 161.89(8) ?
Mn15 Mn10 Mn17 7_565 . 4_464 144.91(6) ?
Mn15 Mn10 Mn17 7_565 . 6_454 95.71(4) ?
Mn15 Mn10 Mn23 7_565 . . 109.10(6) ?
Mn15 Mn10 Mn23 7_565 . 7_565 60.59(4) ?
Mn15 Mn10 Si1 7_565 . . 58.44(4) ?
Mn15 Mn10 Si6 7_565 . 3_655 161.89(8) ?
Mn15 Mn10 Si6 7_565 . 5_665 60.23(5) ?
Mn17 Mn10 Mn17 4_464 . 6_454 52.71(4) ?
Mn17 Mn10 Mn23 4_464 . . 60.78(4) ?
Mn17 Mn10 Mn23 4_464 . 7_565 87.73(6) ?
Mn17 Mn10 Si1 4_464 . . 119.92(8) ?
Mn17 Mn10 Si6 4_464 . 3_655 53.20(5) ?
Mn17 Mn10 Si6 4_464 . 5_665 101.20(7) ?
Mn17 Mn10 Mn23 6_454 . . 87.73(6) ?
Mn17 Mn10 Mn23 6_454 . 7_565 60.78(4) ?
Mn17 Mn10 Si1 6_454 . . 119.92(8) ?
Mn17 Mn10 Si6 6_454 . 3_655 101.20(7) ?
Mn17 Mn10 Si6 6_454 . 5_665 53.20(5) ?
Mn23 Mn10 Mn23 . . 7_565 60.71(5) ?
Mn23 Mn10 Si1 . . . 59.34(7) ?
Mn23 Mn10 Si6 . . 3_655 78.26(6) ?
Mn23 Mn10 Si6 . . 5_665 134.40(8) ?
Mn23 Mn10 Si1 7_565 . . 59.34(7) ?
Mn23 Mn10 Si6 7_565 . 3_655 134.40(8) ?
Mn23 Mn10 Si6 7_565 . 5_665 78.26(6) ?
Si1 Mn10 Si6 . . 3_655 116.62(5) ?
Si1 Mn10 Si6 . . 5_665 116.62(5) ?
Si6 Mn10 Si6 3_655 . 5_665 126.65(9) ?
Mn6 Mn11 Mn7 7_555 . 3_645 64.74(5) ?
Mn6 Mn11 Mn14 7_555 . 6_455 116.62(5) ?
Mn6 Mn11 Mn16 7_555 . . 63.51(4) ?
Mn6 Mn11 Mn17 7_555 . 3_645 115.34(5) ?
Mn6 Mn11 Mn21 7_555 . . 115.70(6) ?
Mn6 Mn11 Mn24 7_555 . 3_645 63.65(5) ?
Mn6 Mn11 Si2 7_555 . 7_555 63.36(6) ?
Mn6 Mn11 Si5 7_555 . 4_455 164.97(8) ?
Mn6 Mn11 Si6 7_555 . 7_555 56.50(6) ?
Mn7 Mn11 Mn14 3_645 . 6_455 160.55(6) ?
Mn7 Mn11 Mn16 3_645 . . 126.30(6) ?
Mn7 Mn11 Mn17 3_645 . 3_645 101.01(5) ?
Mn7 Mn11 Mn21 3_645 . . 66.13(5) ?
Mn7 Mn11 Mn24 3_645 . 3_645 54.53(5) ?
Mn7 Mn11 Si2 3_645 . 7_555 108.51(7) ?
Mn7 Mn11 Si5 3_645 . 4_455 102.29(7) ?
Mn7 Mn11 Si6 3_645 . 7_555 57.74(6) ?
Mn14 Mn11 Mn16 6_455 . . 63.67(4) ?
Mn14 Mn11 Mn17 6_455 . 3_645 60.20(4) ?
Mn14 Mn11 Mn21 6_455 . . 123.53(6) ?
Mn14 Mn11 Mn24 6_455 . 3_645 107.44(6) ?
Mn14 Mn11 Si2 6_455 . 7_555 60.30(6) ?
Mn14 Mn11 Si5 6_455 . 4_455 72.86(6) ?
Mn14 Mn11 Si6 6_455 . 7_555 140.67(7) ?
Mn16 Mn11 Mn17 . . 3_645 112.99(5) ?
Mn16 Mn11 Mn21 . . . 127.93(6) ?
Mn16 Mn11 Mn24 . . 3_645 110.87(6) ?
Mn16 Mn11 Si2 . . 7_555 58.19(6) ?
Mn16 Mn11 Si5 . . 4_455 130.75(8) ?
Mn16 Mn11 Si6 . . 7_555 82.13(6) ?
Mn17 Mn11 Mn21 3_645 . . 112.48(5) ?
Mn17 Mn11 Mn24 3_645 . 3_645 58.98(5) ?
Mn17 Mn11 Si2 3_645 . 7_555 63.83(6) ?
Mn17 Mn11 Si5 3_645 . 4_455 57.65(6) ?
Mn17 Mn11 Si6 3_645 . 7_555 158.67(8) ?
Mn21 Mn11 Mn24 . . 3_645 113.50(6) ?
Mn21 Mn11 Si2 . . 7_555 173.34(8) ?
Mn21 Mn11 Si5 . . 4_455 61.48(6) ?
Mn21 Mn11 Si6 . . 7_555 63.13(6) ?
Mn24 Mn11 Si2 3_645 . 7_555 59.93(6) ?
Mn24 Mn11 Si5 3_645 . 4_455 103.06(7) ?
Mn24 Mn11 Si6 3_645 . 7_555 102.34(7) ?
Si2 Mn11 Si5 7_555 . 4_455 117.51(8) ?
Si2 Mn11 Si6 7_555 . 7_555 118.04(8) ?
Si5 Mn11 Si6 4_455 . 7_555 124.42(8) ?
Mn2 Mn12 Mn4 . . . 118.01(8) ?
Mn2 Mn12 Mn6 . . 3_655 62.75(5) ?
Mn2 Mn12 Mn6 . . 5_665 62.75(5) ?
Mn2 Mn12 Mn13 . . . 63.71(4) ?
Mn2 Mn12 Mn13 . . 7_565 63.71(4) ?
Mn2 Mn12 Mn18 . . . 118.39(6) ?
Mn2 Mn12 Mn18 . . 7_565 118.39(6) ?
Mn2 Mn12 Mn20 . . . 114.53(4) ?
Mn2 Mn12 Mn20 . . 7_565 114.53(4) ?
Mn2 Mn12 Si3 . . . 178.32(10) ?
Mn2 Mn12 Si4 . . . 61.45(9) ?
Mn4 Mn12 Mn6 . . 3_655 64.77(5) ?
Mn4 Mn12 Mn6 . . 5_665 64.77(5) ?
Mn4 Mn12 Mn13 . . . 115.13(4) ?
Mn4 Mn12 Mn13 . . 7_565 115.13(4) ?
Mn4 Mn12 Mn18 . . . 114.89(7) ?
Mn4 Mn12 Mn18 . . 7_565 114.89(7) ?
Mn4 Mn12 Mn20 . . . 62.90(4) ?
Mn4 Mn12 Mn20 . . 7_565 62.90(4) ?
Mn4 Mn12 Si3 . . . 60.31(9) ?
Mn4 Mn12 Si4 . . . 179.46(11) ?
Mn6 Mn12 Mn6 3_655 . 5_665 61.67(5) ?
Mn6 Mn12 Mn13 3_655 . . 62.19(4) ?
Mn6 Mn12 Mn13 3_655 . 7_565 114.68(6) ?
Mn6 Mn12 Mn18 3_655 . . 119.72(3) ?
Mn6 Mn12 Mn18 3_655 . 7_565 178.42(6) ?
Mn6 Mn12 Mn20 3_655 . . 62.27(4) ?
Mn6 Mn12 Mn20 3_655 . 7_565 114.64(6) ?
Mn6 Mn12 Si3 3_655 . . 115.87(8) ?
Mn6 Mn12 Si4 3_655 . . 114.79(8) ?
Mn6 Mn12 Mn13 5_665 . . 114.68(6) ?
Mn6 Mn12 Mn13 5_665 . 7_565 62.19(4) ?
Mn6 Mn12 Mn18 5_665 . . 178.42(6) ?
Mn6 Mn12 Mn18 5_665 . 7_565 119.72(3) ?
Mn6 Mn12 Mn20 5_665 . . 114.64(6) ?
Mn6 Mn12 Mn20 5_665 . 7_565 62.27(4) ?
Mn6 Mn12 Si3 5_665 . . 115.87(8) ?
Mn6 Mn12 Si4 5_665 . . 114.79(8) ?
Mn13 Mn12 Mn13 . . 7_565 119.15(7) ?
Mn13 Mn12 Mn18 . . . 66.90(4) ?
Mn13 Mn12 Mn18 . . 7_565 117.09(6) ?
Mn13 Mn12 Mn20 . . . 60.94(3) ?
Mn13 Mn12 Mn20 . . 7_565 176.74(7) ?
Mn13 Mn12 Si3 . . . 116.74(5) ?
Mn13 Mn12 Si4 . . . 64.70(4) ?
Mn13 Mn12 Mn18 7_565 . . 117.09(6) ?
Mn13 Mn12 Mn18 7_565 . 7_565 66.90(4) ?
Mn13 Mn12 Mn20 7_565 . . 176.74(7) ?
Mn13 Mn12 Mn20 7_565 . 7_565 60.94(3) ?
Mn13 Mn12 Si3 7_565 . . 116.74(5) ?
Mn13 Mn12 Si4 7_565 . . 64.70(4) ?
Mn18 Mn12 Mn18 . . 7_565 58.88(5) ?
Mn18 Mn12 Mn20 . . . 66.10(4) ?
Mn18 Mn12 Mn20 . . 7_565 116.16(6) ?
Mn18 Mn12 Si3 . . . 63.01(7) ?
Mn18 Mn12 Si4 . . . 65.56(7) ?
Mn18 Mn12 Mn20 7_565 . . 116.16(6) ?
Mn18 Mn12 Mn20 7_565 . 7_565 66.10(4) ?
Mn18 Mn12 Si3 7_565 . . 63.01(7) ?
Mn18 Mn12 Si4 7_565 . . 65.56(7) ?
Mn20 Mn12 Mn20 . . 7_565 118.76(6) ?
Mn20 Mn12 Si3 . . . 64.93(4) ?
Mn20 Mn12 Si4 . . . 117.23(4) ?
Mn20 Mn12 Si3 7_565 . . 64.93(4) ?
Mn20 Mn12 Si4 7_565 . . 117.23(4) ?
Si3 Mn12 Si4 . . . 120.23(11) ?
Mn2 Mn13 Mn5 . . . 59.72(5) ?
Mn2 Mn13 Mn6 . . 3_655 58.95(5) ?
Mn2 Mn13 Mn12 . . . 53.98(5) ?
Mn2 Mn13 Mn14 . . . 104.57(5) ?
Mn2 Mn13 Mn15 . . . 55.39(4) ?
Mn2 Mn13 Mn15 . . 5_665 96.64(5) ?
Mn2 Mn13 Mn18 . . . 102.32(5) ?
Mn2 Mn13 Mn20 . . . 107.29(5) ?
Mn2 Mn13 Mn23 . . 5_665 146.38(6) ?
Mn2 Mn13 Si4 . . . 54.56(6) ?
Mn2 Mn13 Si5 . . 7_555 152.52(8) ?
Mn2 Mn13 Si6 . . 7_555 103.43(7) ?
Mn5 Mn13 Mn6 . . 3_655 111.31(5) ?
Mn5 Mn13 Mn12 . . . 103.37(5) ?
Mn5 Mn13 Mn14 . . . 61.99(4) ?
Mn5 Mn13 Mn15 . . . 57.75(4) ?
Mn5 Mn13 Mn15 . . 5_665 96.78(5) ?
Mn5 Mn13 Mn18 . . . 110.84(5) ?
Mn5 Mn13 Mn20 . . . 165.26(6) ?
Mn5 Mn13 Mn23 . . 5_665 132.00(5) ?
Mn5 Mn13 Si4 . . . 58.85(7) ?
Mn5 Mn13 Si5 . . 7_555 130.30(6) ?
Mn5 Mn13 Si6 . . 7_555 56.17(6) ?
Mn6 Mn13 Mn12 3_655 . . 60.01(5) ?
Mn6 Mn13 Mn14 3_655 . . 160.24(6) ?
Mn6 Mn13 Mn15 3_655 . . 63.75(4) ?
Mn6 Mn13 Mn15 3_655 . 5_665 63.42(4) ?
Mn6 Mn13 Mn18 3_655 . . 109.47(5) ?
Mn6 Mn13 Mn20 3_655 . . 61.88(4) ?
Mn6 Mn13 Mn23 3_655 . 5_665 90.18(5) ?
Mn6 Mn13 Si4 3_655 . . 104.19(6) ?
Mn6 Mn13 Si5 3_655 . 7_555 118.37(7) ?
Mn6 Mn13 Si6 3_655 . 7_555 114.51(7) ?
Mn12 Mn13 Mn14 . . . 102.15(5) ?
Mn12 Mn13 Mn15 . . . 104.47(5) ?
Mn12 Mn13 Mn15 . . 5_665 123.43(5) ?
Mn12 Mn13 Mn18 . . . 56.97(5) ?
Mn12 Mn13 Mn20 . . . 61.92(5) ?
Mn12 Mn13 Mn23 . . 5_665 124.32(6) ?
Mn12 Mn13 Si4 . . . 53.77(6) ?
Mn12 Mn13 Si5 . . 7_555 99.71(7) ?
Mn12 Mn13 Si6 . . 7_555 157.09(8) ?
Mn14 Mn13 Mn15 . . . 117.93(5) ?
Mn14 Mn13 Mn15 . . 5_665 133.67(5) ?
Mn14 Mn13 Mn18 . . . 60.77(4) ?
Mn14 Mn13 Mn20 . . . 119.52(5) ?
Mn14 Mn13 Mn23 . . 5_665 108.07(5) ?
Mn14 Mn13 Si4 . . . 56.12(6) ?
Mn14 Mn13 Si5 . . 7_555 70.46(6) ?
Mn14 Mn13 Si6 . . 7_555 78.27(6) ?
Mn15 Mn13 Mn15 . . 5_665 47.23(4) ?
Mn15 Mn13 Mn18 . . . 157.52(6) ?
Mn15 Mn13 Mn20 . . . 122.53(5) ?
Mn15 Mn13 Mn23 . . 5_665 101.01(5) ?
Mn15 Mn13 Si4 . . . 101.06(8) ?
Mn15 Mn13 Si5 . . 7_555 151.44(7) ?
Mn15 Mn13 Si6 . . 7_555 57.34(6) ?
Mn15 Mn13 Mn18 5_665 . . 151.72(5) ?
Mn15 Mn13 Mn20 5_665 . . 91.49(4) ?
Mn15 Mn13 Mn23 5_665 . 5_665 54.23(4) ?
Mn15 Mn13 Si4 5_665 . . 148.22(8) ?
Mn15 Mn13 Si5 5_665 . 7_555 106.09(7) ?
Mn15 Mn13 Si6 5_665 . 7_555 56.74(6) ?
Mn18 Mn13 Mn20 . . . 63.00(4) ?
Mn18 Mn13 Mn23 . . 5_665 100.40(5) ?
Mn18 Mn13 Si4 . . . 58.52(7) ?
Mn18 Mn13 Si5 . . 7_555 51.04(6) ?
Mn18 Mn13 Si6 . . 7_555 135.82(7) ?
Mn20 Mn13 Mn23 . . 5_665 62.58(4) ?
Mn20 Mn13 Si4 . . . 108.71(8) ?
Mn20 Mn13 Si5 . . 7_555 57.79(6) ?
Mn20 Mn13 Si6 . . 7_555 137.99(7) ?
Mn23 Mn13 Si4 5_665 . . 157.34(8) ?
Mn23 Mn13 Si5 5_665 . 7_555 51.93(6) ?
Mn23 Mn13 Si6 5_665 . 7_555 75.96(6) ?
Si4 Mn13 Si5 . . 7_555 105.44(9) ?
Si4 Mn13 Si6 . . 7_555 112.33(9) ?
Si5 Mn13 Si6 7_555 . 7_555 101.91(8) ?
Mn1 Mn14 Mn5 4_565 . . 59.30(5) ?
Mn1 Mn14 Mn9 4_565 . 4_565 59.86(5) ?
Mn1 Mn14 Mn11 4_565 . 6_555 144.04(6) ?
Mn1 Mn14 Mn13 4_565 . . 107.80(5) ?
Mn1 Mn14 Mn16 4_565 . 6_555 88.22(5) ?
Mn1 Mn14 Mn17 4_565 . 8_645 148.47(6) ?
Mn1 Mn14 Mn18 4_565 . . 107.68(5) ?
Mn1 Mn14 Mn19 4_565 . . 57.79(4) ?
Mn1 Mn14 Mn21 4_565 . . 91.12(5) ?
Mn1 Mn14 Si2 4_565 . 4_555 111.40(6) ?
Mn1 Mn14 Si4 4_565 . . 55.39(7) ?
Mn5 Mn14 Mn9 . . 4_565 108.72(5) ?
Mn5 Mn14 Mn11 . . 6_555 156.42(6) ?
Mn5 Mn14 Mn13 . . . 61.44(4) ?
Mn5 Mn14 Mn16 . . 6_555 144.27(5) ?
Mn5 Mn14 Mn17 . . 8_645 95.43(5) ?
Mn5 Mn14 Mn18 . . . 111.99(5) ?
Mn5 Mn14 Mn19 . . . 87.79(4) ?
Mn5 Mn14 Mn21 . . . 64.35(4) ?
Mn5 Mn14 Si2 . . 4_555 120.65(7) ?
Mn5 Mn14 Si4 . . . 60.16(8) ?
Mn9 Mn14 Mn11 4_565 . 6_555 92.26(5) ?
Mn9 Mn14 Mn13 4_565 . . 108.68(6) ?
Mn9 Mn14 Mn16 4_565 . 6_555 59.01(4) ?
Mn9 Mn14 Mn17 4_565 . 8_645 151.64(6) ?
Mn9 Mn14 Mn18 4_565 . . 58.70(5) ?
Mn9 Mn14 Mn19 4_565 . . 89.26(5) ?
Mn9 Mn14 Mn21 4_565 . . 145.36(6) ?
Mn9 Mn14 Si2 4_565 . 4_555 113.27(6) ?
Mn9 Mn14 Si4 4_565 . . 56.48(7) ?
Mn11 Mn14 Mn13 6_555 . . 102.28(5) ?
Mn11 Mn14 Mn16 6_555 . 6_555 56.56(4) ?
Mn11 Mn14 Mn17 6_555 . 8_645 61.68(4) ?
Mn11 Mn14 Mn18 6_555 . . 69.42(4) ?
Mn11 Mn14 Mn19 6_555 . . 103.56(5) ?
Mn11 Mn14 Mn21 6_555 . . 104.17(5) ?
Mn11 Mn14 Si2 6_555 . 4_555 56.22(6) ?
Mn11 Mn14 Si4 6_555 . . 129.68(9) ?
Mn13 Mn14 Mn16 . . 6_555 151.83(6) ?
Mn13 Mn14 Mn17 . . 8_645 69.69(4) ?
Mn13 Mn14 Mn18 . . . 62.79(4) ?
Mn13 Mn14 Mn19 . . . 147.76(6) ?
Mn13 Mn14 Mn21 . . . 97.49(5) ?
Mn13 Mn14 Si2 . . 4_555 132.75(7) ?
Mn13 Mn14 Si4 . . . 61.44(6) ?
Mn16 Mn14 Mn17 6_555 . 8_645 108.40(5) ?
Mn16 Mn14 Mn18 6_555 . . 90.63(5) ?
Mn16 Mn14 Mn19 6_555 . . 60.41(4) ?
Mn16 Mn14 Mn21 6_555 . . 105.39(5) ?
Mn16 Mn14 Si2 6_555 . 4_555 54.53(5) ?
Mn16 Mn14 Si4 6_555 . . 115.25(7) ?
Mn17 Mn14 Mn18 8_645 . . 98.96(5) ?
Mn17 Mn14 Mn19 8_645 . . 106.75(5) ?
Mn17 Mn14 Mn21 8_645 . . 59.13(4) ?
Mn17 Mn14 Si2 8_645 . 4_555 63.07(5) ?
Mn17 Mn14 Si4 8_645 . . 131.10(7) ?
Mn18 Mn14 Mn19 . . . 145.91(5) ?
Mn18 Mn14 Mn21 . . . 155.82(6) ?
Mn18 Mn14 Si2 . . 4_555 125.10(7) ?
Mn18 Mn14 Si4 . . . 60.78(8) ?
Mn19 Mn14 Mn21 . . . 57.55(4) ?
Mn19 Mn14 Si2 . . 4_555 53.83(5) ?
Mn19 Mn14 Si4 . . . 113.16(8) ?
Mn21 Mn14 Si2 . . 4_555 57.09(6) ?
Mn21 Mn14 Si4 . . . 124.13(9) ?
Si2 Mn14 Si4 4_555 . . 165.50(8) ?
Mn2 Mn15 Mn5 . . . 62.43(5) ?
Mn2 Mn15 Mn10 . . . 58.29(5) ?
Mn2 Mn15 Mn13 . . . 58.82(4) ?
Mn2 Mn15 Mn13 . . 5_665 150.79(6) ?
Mn2 Mn15 Mn15 . . 5_665 118.33(6) ?
Mn2 Mn15 Mn16 . . . 109.61(6) ?
Mn2 Mn15 Mn23 . . . 106.24(6) ?
Mn2 Mn15 Si1 . . . 57.88(7) ?
Mn2 Mn15 Si6 . . 3_655 100.68(7) ?
Mn2 Mn15 Si6 . . 7_555 103.87(7) ?
Mn5 Mn15 Mn10 . . . 111.40(6) ?
Mn5 Mn15 Mn13 . . . 61.75(4) ?
Mn5 Mn15 Mn13 . . 5_665 145.27(5) ?
Mn5 Mn15 Mn15 . . 5_665 117.67(6) ?
Mn5 Mn15 Mn16 . . . 63.83(4) ?
Mn5 Mn15 Mn23 . . . 112.75(5) ?
Mn5 Mn15 Si1 . . . 61.23(7) ?
Mn5 Mn15 Si6 . . 3_655 161.79(7) ?
Mn5 Mn15 Si6 . . 7_555 56.92(6) ?
Mn10 Mn15 Mn13 . . . 108.54(6) ?
Mn10 Mn15 Mn13 . . 5_665 94.12(5) ?
Mn10 Mn15 Mn15 . . 5_665 118.71(6) ?
Mn10 Mn15 Mn16 . . . 107.84(6) ?
Mn10 Mn15 Mn23 . . . 59.18(5) ?
Mn10 Mn15 Si1 . . . 59.87(7) ?
Mn10 Mn15 Si6 . . 3_655 59.39(6) ?
Mn10 Mn15 Si6 . . 7_555 161.78(8) ?
Mn13 Mn15 Mn13 . . 5_665 132.77(5) ?
Mn13 Mn15 Mn15 . . 5_665 68.79(5) ?
Mn13 Mn15 Mn16 . . . 122.22(5) ?
Mn13 Mn15 Mn23 . . . 165.05(6) ?
Mn13 Mn15 Si1 . . . 108.01(8) ?
Mn13 Mn15 Si6 . . 3_655 104.60(6) ?
Mn13 Mn15 Si6 . . 7_555 54.41(6) ?
Mn13 Mn15 Mn15 5_665 . 5_665 63.98(4) ?
Mn13 Mn15 Mn16 5_665 . . 86.61(5) ?
Mn13 Mn15 Mn23 5_665 . . 60.22(4) ?
Mn13 Mn15 Si1 5_665 . . 119.18(8) ?
Mn13 Mn15 Si6 5_665 . 3_655 52.73(6) ?
Mn13 Mn15 Si6 5_665 . 7_555 102.67(7) ?
Mn15 Mn15 Mn16 5_665 . . 125.28(6) ?
Mn15 Mn15 Mn23 5_665 . . 123.51(6) ?
Mn15 Mn15 Si1 5_665 . . 176.21(8) ?
Mn15 Mn15 Si6 5_665 . 3_655 62.58(6) ?
Mn15 Mn15 Si6 5_665 . 7_555 64.29(6) ?
Mn16 Mn15 Mn23 . . . 59.87(4) ?
Mn16 Mn15 Si1 . . . 57.97(6) ?
Mn16 Mn15 Si6 . . 3_655 132.48(7) ?
Mn16 Mn15 Si6 . . 7_555 80.50(6) ?
Mn23 Mn15 Si1 . . . 59.32(7) ?
Mn23 Mn15 Si6 . . 3_655 77.20(6) ?
Mn23 Mn15 Si6 . . 7_555 136.25(7) ?
Si1 Mn15 Si6 . . 3_655 117.18(9) ?
Si1 Mn15 Si6 . . 7_555 115.82(9) ?
Si6 Mn15 Si6 3_655 . 7_555 126.87(8) ?
Mn5 Mn16 Mn6 . . 7_555 94.35(5) ?
Mn5 Mn16 Mn8 . . . 111.53(6) ?
Mn5 Mn16 Mn9 . . . 61.54(5) ?
Mn5 Mn16 Mn11 . . . 65.47(4) ?
Mn5 Mn16 Mn14 . . 6_455 90.60(4) ?
Mn5 Mn16 Mn15 . . . 59.96(4) ?
Mn5 Mn16 Mn19 . . 6_455 148.40(5) ?
Mn5 Mn16 Mn20 . . 5_665 150.85(6) ?
Mn5 Mn16 Mn23 . . . 109.39(5) ?
Mn5 Mn16 Si1 . . . 59.96(7) ?
Mn5 Mn16 Si2 . . 7_555 124.25(7) ?
Mn6 Mn16 Mn8 7_555 . . 146.19(6) ?
Mn6 Mn16 Mn9 7_555 . . 152.46(6) ?
Mn6 Mn16 Mn11 7_555 . . 61.31(4) ?
Mn6 Mn16 Mn14 7_555 . 6_455 111.63(5) ?
Mn6 Mn16 Mn15 7_555 . . 66.52(4) ?
Mn6 Mn16 Mn19 7_555 . 6_455 108.78(5) ?
Mn6 Mn16 Mn20 7_555 . 5_665 59.59(4) ?
Mn6 Mn16 Mn23 7_555 . . 92.56(5) ?
Mn6 Mn16 Si1 7_555 . . 125.19(7) ?
Mn6 Mn16 Si2 7_555 . 7_555 62.71(6) ?
Mn8 Mn16 Mn9 . . . 61.00(5) ?
Mn8 Mn16 Mn11 . . . 149.14(6) ?
Mn8 Mn16 Mn14 . . 6_455 90.23(5) ?
Mn8 Mn16 Mn15 . . . 107.33(6) ?
Mn8 Mn16 Mn19 . . 6_455 58.52(5) ?
Mn8 Mn16 Mn20 . . 5_665 89.25(5) ?
Mn8 Mn16 Mn23 . . . 59.13(5) ?
Mn8 Mn16 Si1 . . . 58.72(7) ?
Mn8 Mn16 Si2 . . 7_555 113.81(7) ?
Mn9 Mn16 Mn11 . . . 94.57(5) ?
Mn9 Mn16 Mn14 . . 6_455 59.41(4) ?
Mn9 Mn16 Mn15 . . . 107.09(6) ?
Mn9 Mn16 Mn19 . . 6_455 90.01(5) ?
Mn9 Mn16 Mn20 . . 5_665 146.77(6) ?
Mn9 Mn16 Mn23 . . . 107.39(6) ?
Mn9 Mn16 Si1 . . . 56.29(7) ?
Mn9 Mn16 Si2 . . 7_555 118.16(7) ?
Mn11 Mn16 Mn14 . . 6_455 59.77(4) ?
Mn11 Mn16 Mn15 . . . 97.41(5) ?
Mn11 Mn16 Mn19 . . 6_455 106.70(5) ?
Mn11 Mn16 Mn20 . . 5_665 106.94(5) ?
Mn11 Mn16 Mn23 . . . 151.71(6) ?
Mn11 Mn16 Si1 . . . 125.28(8) ?
Mn11 Mn16 Si2 . . 7_555 58.90(6) ?
Mn14 Mn16 Mn15 6_455 . . 149.44(6) ?
Mn14 Mn16 Mn19 6_455 . 6_455 61.32(4) ?
Mn14 Mn16 Mn20 6_455 . 5_665 110.25(5) ?
Mn14 Mn16 Mn23 6_455 . . 147.59(6) ?
Mn14 Mn16 Si1 6_455 . . 115.70(8) ?
Mn14 Mn16 Si2 6_455 . 7_555 59.06(6) ?
Mn15 Mn16 Mn19 . . 6_455 149.24(5) ?
Mn15 Mn16 Mn20 . . 5_665 95.16(5) ?
Mn15 Mn16 Mn23 . . . 59.62(4) ?
Mn15 Mn16 Si1 . . . 58.69(7) ?
Mn15 Mn16 Si2 . . 7_555 129.21(7) ?
Mn19 Mn16 Mn20 6_455 . 5_665 60.00(4) ?
Mn19 Mn16 Mn23 6_455 . . 91.25(5) ?
Mn19 Mn16 Si1 6_455 . . 117.12(8) ?
Mn19 Mn16 Si2 6_455 . 7_555 55.29(6) ?
Mn20 Mn16 Mn23 5_665 . . 63.05(4) ?
Mn20 Mn16 Si1 5_665 . . 122.40(8) ?
Mn20 Mn16 Si2 5_665 . 7_555 58.11(5) ?
Mn23 Mn16 Si1 . . . 59.46(7) ?
Mn23 Mn16 Si2 . . 7_555 120.90(7) ?
Si1 Mn16 Si2 . . 7_555 171.83(9) ?
Mn3 Mn17 Mn7 . . 4_564 120.99(5) ?
Mn3 Mn17 Mn10 . . 4_564 90.58(5) ?
Mn3 Mn17 Mn11 . . 3_655 68.31(4) ?
Mn3 Mn17 Mn14 . . 8_654 120.70(5) ?
Mn3 Mn17 Mn17 . . 7_565 61.35(4) ?
Mn3 Mn17 Mn21 . . 8_654 162.17(6) ?
Mn3 Mn17 Mn23 . . 4_564 62.46(4) ?
Mn3 Mn17 Mn24 . . . 60.41(5) ?
Mn3 Mn17 Mn25a . . 4_564 109.55(5) ?
Mn3 Mn17 Mn25b . . 4_564 109.55(5) ?
Mn3 Mn17 Si5 . . 2_664 58.30(6) ?
Mn3 Mn17 Si6 . . 2_664 137.55(7) ?
Mn7 Mn17 Mn10 4_564 . 4_564 47.94(5) ?
Mn7 Mn17 Mn11 4_564 . 3_655 152.98(6) ?
Mn7 Mn17 Mn14 4_564 . 8_654 118.27(5) ?
Mn7 Mn17 Mn17 4_564 . 7_565 62.64(4) ?
Mn7 Mn17 Mn21 4_564 . 8_654 62.32(4) ?
Mn7 Mn17 Mn23 4_564 . 4_564 101.14(5) ?
Mn7 Mn17 Mn24 4_564 . . 104.67(5) ?
Mn7 Mn17 Mn25a 4_564 . 4_564 53.08(5) ?
Mn7 Mn17 Mn25b 4_564 . 4_564 53.08(5) ?
Mn7 Mn17 Si5 4_564 . 2_664 151.97(7) ?
Mn7 Mn17 Si6 4_564 . 2_664 57.98(6) ?
Mn10 Mn17 Mn11 4_564 . 3_655 156.44(6) ?
Mn10 Mn17 Mn14 4_564 . 8_654 132.99(5) ?
Mn10 Mn17 Mn17 4_564 . 7_565 63.65(4) ?
Mn10 Mn17 Mn21 4_564 . 8_654 101.88(5) ?
Mn10 Mn17 Mn23 4_564 . 4_564 53.50(4) ?
Mn10 Mn17 Mn24 4_564 . . 123.59(5) ?
Mn10 Mn17 Mn25a 4_564 . 4_564 96.53(5) ?
Mn10 Mn17 Mn25b 4_564 . 4_564 96.53(5) ?
Mn10 Mn17 Si5 4_564 . 2_664 105.48(6) ?
Mn10 Mn17 Si6 4_564 . 2_664 56.29(6) ?
Mn11 Mn17 Mn14 3_655 . 8_654 58.13(4) ?
Mn11 Mn17 Mn17 3_655 . 7_565 111.29(5) ?
Mn11 Mn17 Mn21 3_655 . 8_654 101.11(5) ?
Mn11 Mn17 Mn23 3_655 . 4_564 105.27(5) ?
Mn11 Mn17 Mn24 3_655 . . 55.52(4) ?
Mn11 Mn17 Mn25a 3_655 . 4_564 100.29(5) ?
Mn11 Mn17 Mn25b 3_655 . 4_564 100.29(5) ?
Mn11 Mn17 Si5 3_655 . 2_664 55.03(6) ?
Mn11 Mn17 Si6 3_655 . 2_664 134.76(7) ?
Mn14 Mn17 Mn17 8_654 . 7_565 160.56(5) ?
Mn14 Mn17 Mn21 8_654 . 8_654 58.55(4) ?
Mn14 Mn17 Mn23 8_654 . 4_564 108.08(5) ?
Mn14 Mn17 Mn24 8_654 . . 102.97(5) ?
Mn14 Mn17 Mn25a 8_654 . 4_564 103.41(5) ?
Mn14 Mn17 Mn25b 8_654 . 4_564 103.41(5) ?
Mn14 Mn17 Si5 8_654 . 2_664 70.73(6) ?
Mn14 Mn17 Si6 8_654 . 2_664 78.19(6) ?
Mn17 Mn17 Mn21 7_565 . 8_654 112.91(5) ?
Mn17 Mn17 Mn23 7_565 . 4_564 90.10(5) ?
Mn17 Mn17 Mn24 7_565 . . 60.02(4) ?
Mn17 Mn17 Mn25a 7_565 . 4_564 60.53(4) ?
Mn17 Mn17 Mn25b 7_565 . 4_564 60.53(4) ?
Mn17 Mn17 Si5 7_565 . 2_664 118.42(7) ?
Mn17 Mn17 Si6 7_565 . 2_664 113.94(7) ?
Mn21 Mn17 Mn23 8_654 . 4_564 135.35(5) ?
Mn21 Mn17 Mn24 8_654 . . 101.84(5) ?
Mn21 Mn17 Mn25a 8_654 . 4_564 56.83(4) ?
Mn21 Mn17 Mn25b 8_654 . 4_564 56.83(4) ?
Mn21 Mn17 Si5 8_654 . 2_664 128.30(7) ?
Mn21 Mn17 Si6 8_654 . 2_664 60.09(6) ?
Mn23 Mn17 Mn24 4_564 . . 122.77(6) ?
Mn23 Mn17 Mn25a 4_564 . 4_564 146.70(6) ?
Mn23 Mn17 Mn25b 4_564 . 4_564 146.70(6) ?
Mn23 Mn17 Si5 4_564 . 2_664 52.05(6) ?
Mn23 Mn17 Si6 4_564 . 2_664 75.82(6) ?
Mn24 Mn17 Mn25a . . 4_564 57.99(5) ?
Mn24 Mn17 Mn25b . . 4_564 57.99(5) ?
Mn24 Mn17 Si5 . . 2_664 98.26(7) ?
Mn24 Mn17 Si6 . . 2_664 158.58(8) ?
Mn25a Mn17 Mn25b 4_564 . 4_564 0.0(5) ?
Mn25a Mn17 Si5 4_564 . 2_664 154.46(7) ?
Mn25a Mn17 Si6 4_564 . 2_664 100.73(7) ?
Mn25b Mn17 Si5 4_564 . 2_664 154.46(7) ?
Mn25b Mn17 Si6 4_564 . 2_664 100.73(7) ?
Si5 Mn17 Si6 2_664 . 2_664 102.20(8) ?
Mn1 Mn18 Mn5 1_655 . 6_555 59.96(4) ?
Mn1 Mn18 Mn9 1_655 . 4_565 91.66(5) ?
Mn1 Mn18 Mn12 1_655 . . 103.47(5) ?
Mn1 Mn18 Mn13 1_655 . . 156.49(6) ?
Mn1 Mn18 Mn14 1_655 . . 145.65(6) ?
Mn1 Mn18 Mn18 1_655 . 7_565 61.83(4) ?
Mn1 Mn18 Mn19 1_655 . 6_555 57.88(4) ?
Mn1 Mn18 Si3 1_655 . . 55.00(7) ?
Mn1 Mn18 Si5 1_655 . 7_555 127.78(7) ?
Mn1 Mn18 N1 1_655 . 1_655 46.0(5) ?
Mn5 Mn18 Mn9 6_555 . 4_565 61.46(4) ?
Mn5 Mn18 Mn12 6_555 . . 152.99(6) ?
Mn5 Mn18 Mn13 6_555 . . 143.44(5) ?
Mn5 Mn18 Mn14 6_555 . . 89.27(4) ?
Mn5 Mn18 Mn18 6_555 . 7_565 92.45(5) ?
Mn5 Mn18 Mn19 6_555 . 6_555 88.90(5) ?
Mn5 Mn18 Si3 6_555 . . 114.85(8) ?
Mn5 Mn18 Si5 6_555 . 7_555 103.29(7) ?
Mn5 Mn18 N1 6_555 . 1_655 44.8(3) ?
Mn9 Mn18 Mn12 4_565 . . 100.84(5) ?
Mn9 Mn18 Mn13 4_565 . . 103.01(5) ?
Mn9 Mn18 Mn14 4_565 . . 57.95(4) ?
Mn9 Mn18 Mn18 4_565 . 7_565 61.48(4) ?
Mn9 Mn18 Mn19 4_565 . 6_555 146.43(6) ?
Mn9 Mn18 Si3 4_565 . . 121.87(5) ?
Mn9 Mn18 Si5 4_565 . 7_555 125.27(7) ?
Mn9 Mn18 N1 4_565 . 1_655 45.6(5) ?
Mn12 Mn18 Mn13 . . . 56.13(4) ?
Mn12 Mn18 Mn14 . . . 98.20(5) ?
Mn12 Mn18 Mn18 . . 7_565 60.56(4) ?
Mn12 Mn18 Mn19 . . 6_555 99.97(5) ?
Mn12 Mn18 Si3 . . . 54.85(7) ?
Mn12 Mn18 Si5 . . 7_555 103.68(7) ?
Mn12 Mn18 N1 . . 1_655 108.2(3) ?
Mn13 Mn18 Mn14 . . . 56.44(4) ?
Mn13 Mn18 Mn18 . . 7_565 109.29(5) ?
Mn13 Mn18 Mn19 . . 6_555 110.44(5) ?
Mn13 Mn18 Si3 . . . 101.50(7) ?
Mn13 Mn18 Si5 . . 7_555 56.57(6) ?
Mn13 Mn18 N1 . . 1_655 145.2(4) ?
Mn14 Mn18 Mn18 . . 7_565 108.78(5) ?
Mn14 Mn18 Mn19 . . 6_555 143.07(6) ?
Mn14 Mn18 Si3 . . . 153.05(8) ?
Mn14 Mn18 Si5 . . 7_555 70.57(6) ?
Mn14 Mn18 N1 . . 1_655 101.9(5) ?
Mn18 Mn18 Mn19 7_565 . 6_555 108.15(5) ?
Mn18 Mn18 Si3 7_565 . . 60.81(5) ?
Mn18 Mn18 Si5 7_565 . 7_555 164.20(7) ?
Mn18 Mn18 N1 7_565 . 1_655 47.7(3) ?
Mn19 Mn18 Si3 6_555 . . 54.33(5) ?
Mn19 Mn18 Si5 6_555 . 7_555 74.01(6) ?
Mn19 Mn18 N1 6_555 . 1_655 102.5(5) ?
Si3 Mn18 Si5 . . 7_555 112.29(7) ?
Si3 Mn18 N1 . . 1_655 88.7(4) ?
Si5 Mn18 N1 7_555 . 1_655 148.0(3) ?
Mn1 Mn19 Mn8 4_565 . 4_565 59.57(5) ?
Mn1 Mn19 Mn14 4_565 . . 59.46(4) ?
Mn1 Mn19 Mn16 4_565 . 6_555 87.94(5) ?
Mn1 Mn19 Mn18 4_565 . 6_455 59.47(5) ?
Mn1 Mn19 Mn20 4_565 . 2_665 145.25(6) ?
Mn1 Mn19 Mn20 4_565 . 6_455 112.14(6) ?
Mn1 Mn19 Mn21 4_565 . . 91.78(5) ?
Mn1 Mn19 Mn22 4_565 . 4_455 152.36(6) ?
Mn1 Mn19 Mn22 4_565 . 8_655 109.19(5) ?
Mn1 Mn19 Si2 4_565 . 4_555 116.83(7) ?
Mn1 Mn19 Si3 4_565 . 4_465 57.11(7) ?
Mn1 Mn19 N2 4_565 . . 150.74(6) ?
Mn8 Mn19 Mn14 4_565 . . 88.32(5) ?
Mn8 Mn19 Mn16 4_565 . 6_555 58.37(5) ?
Mn8 Mn19 Mn18 4_565 . 6_455 107.72(6) ?
Mn8 Mn19 Mn20 4_565 . 2_665 89.50(5) ?
Mn8 Mn19 Mn20 4_565 . 6_455 111.13(6) ?
Mn8 Mn19 Mn21 4_565 . . 144.06(6) ?
Mn8 Mn19 Mn22 4_565 . 4_455 147.91(6) ?
Mn8 Mn19 Mn22 4_565 . 8_655 60.73(5) ?
Mn8 Mn19 Si2 4_565 . 4_555 113.12(7) ?
Mn8 Mn19 Si3 4_565 . 4_465 56.93(7) ?
Mn8 Mn19 N2 4_565 . . 104.53(5) ?
Mn14 Mn19 Mn16 . . 6_555 58.27(4) ?
Mn14 Mn19 Mn18 . . 6_455 91.80(4) ?
Mn14 Mn19 Mn20 . . 2_665 108.24(5) ?
Mn14 Mn19 Mn20 . . 6_455 151.81(5) ?
Mn14 Mn19 Mn21 . . . 56.88(4) ?
Mn14 Mn19 Mn22 . . 4_455 111.13(5) ?
Mn14 Mn19 Mn22 . . 8_655 145.85(6) ?
Mn14 Mn19 Si2 . . 4_555 57.62(6) ?
Mn14 Mn19 Si3 . . 4_465 116.46(8) ?
Mn14 Mn19 N2 . . . 149.20(6) ?
Mn16 Mn19 Mn18 6_555 . 6_455 145.08(5) ?
Mn16 Mn19 Mn20 6_555 . 2_665 60.57(4) ?
Mn16 Mn19 Mn20 6_555 . 6_455 149.43(5) ?
Mn16 Mn19 Mn21 6_555 . . 103.15(5) ?
Mn16 Mn19 Mn22 6_555 . 4_455 109.59(5) ?
Mn16 Mn19 Mn22 6_555 . 8_655 91.08(5) ?
Mn16 Mn19 Si2 6_555 . 4_555 54.75(6) ?
Mn16 Mn19 Si3 6_555 . 4_465 115.22(8) ?
Mn16 Mn19 N2 6_555 . . 104.69(5) ?
Mn18 Mn19 Mn20 6_455 . 2_665 154.14(6) ?
Mn18 Mn19 Mn20 6_455 . 6_455 63.47(4) ?
Mn18 Mn19 Mn21 6_455 . . 68.58(4) ?
Mn18 Mn19 Mn22 6_455 . 4_455 97.27(5) ?
Mn18 Mn19 Mn22 6_455 . 8_655 110.26(5) ?
Mn18 Mn19 Si2 6_455 . 4_555 126.64(7) ?
Mn18 Mn19 Si3 6_455 . 4_465 59.32(7) ?
Mn18 Mn19 N2 6_455 . . 110.00(5) ?
Mn20 Mn19 Mn20 2_665 . 6_455 92.67(5) ?
Mn20 Mn19 Mn21 2_665 . . 108.48(5) ?
Mn20 Mn19 Mn22 2_665 . 4_455 60.74(4) ?
Mn20 Mn19 Mn22 2_665 . 8_655 61.05(4) ?
Mn20 Mn19 Si2 2_665 . 4_555 58.20(5) ?
Mn20 Mn19 Si3 2_665 . 4_465 120.97(8) ?
Mn20 Mn19 N2 2_665 . . 45.48(3) ?
Mn20 Mn19 Mn21 6_455 . . 99.15(5) ?
Mn20 Mn19 Mn22 6_455 . 4_455 62.57(4) ?
Mn20 Mn19 Mn22 6_455 . 8_655 61.19(4) ?
Mn20 Mn19 Si2 6_455 . 4_555 125.57(7) ?
Mn20 Mn19 Si3 6_455 . 4_465 63.98(7) ?
Mn20 Mn19 N2 6_455 . . 47.19(3) ?
Mn21 Mn19 Mn22 . . 4_455 64.05(4) ?
Mn21 Mn19 Mn22 . . 8_655 155.18(6) ?
Mn21 Mn19 Si2 . . 4_555 58.14(6) ?
Mn21 Mn19 Si3 . . 4_465 127.49(8) ?
Mn21 Mn19 N2 . . . 110.27(6) ?
Mn22 Mn19 Mn22 4_455 . 8_655 92.17(5) ?
Mn22 Mn19 Si2 4_455 . 4_555 63.05(6) ?
Mn22 Mn19 Si3 4_455 . 4_465 126.52(8) ?
Mn22 Mn19 N2 4_455 . . 46.55(3) ?
Mn22 Mn19 Si2 8_655 . 4_555 119.00(7) ?
Mn22 Mn19 Si3 8_655 . 4_465 60.22(7) ?
Mn22 Mn19 N2 8_655 . . 45.62(3) ?
Si2 Mn19 Si3 4_555 . 4_465 169.68(9) ?
Si2 Mn19 N2 4_555 . . 91.61(6) ?
Si3 Mn19 N2 4_465 . . 93.72(7) ?
Mn4 Mn20 Mn6 . . 3_655 58.78(5) ?
Mn4 Mn20 Mn12 . . . 50.36(5) ?
Mn4 Mn20 Mn13 . . . 101.00(6) ?
Mn4 Mn20 Mn16 . . 5_665 99.55(5) ?
Mn4 Mn20 Mn19 . . 2_664 99.70(5) ?
Mn4 Mn20 Mn19 . . 6_555 100.43(6) ?
Mn4 Mn20 Mn22 . . 3_755 58.88(5) ?
Mn4 Mn20 Mn22 . . 7_555 148.38(6) ?
Mn4 Mn20 Mn23 . . 5_665 145.82(6) ?
Mn4 Mn20 Si2 . . 3_655 54.34(6) ?
Mn4 Mn20 Si5 . . 7_555 145.12(7) ?
Mn4 Mn20 N2 . . 2_664 103.97(6) ?
Mn6 Mn20 Mn12 3_655 . . 57.65(5) ?
Mn6 Mn20 Mn13 3_655 . . 59.28(4) ?
Mn6 Mn20 Mn16 3_655 . 5_665 59.28(4) ?
Mn6 Mn20 Mn19 3_655 . 2_664 108.07(5) ?
Mn6 Mn20 Mn19 3_655 . 6_555 155.30(6) ?
Mn6 Mn20 Mn22 3_655 . 3_755 111.01(5) ?
Mn6 Mn20 Mn22 3_655 . 7_555 145.75(6) ?
Mn6 Mn20 Mn23 3_655 . 5_665 87.32(5) ?
Mn6 Mn20 Si2 3_655 . 3_655 60.94(6) ?
Mn6 Mn20 Si5 3_655 . 7_555 115.51(7) ?
Mn6 Mn20 N2 3_655 . 2_664 146.76(5) ?
Mn12 Mn20 Mn13 . . . 57.14(4) ?
Mn12 Mn20 Mn16 . . 5_665 116.68(6) ?
Mn12 Mn20 Mn19 . . 2_664 149.95(6) ?
Mn12 Mn20 Mn19 . . 6_555 99.46(5) ?
Mn12 Mn20 Mn22 . . 3_755 99.77(5) ?
Mn12 Mn20 Mn22 . . 7_555 147.92(5) ?
Mn12 Mn20 Mn23 . . 5_665 116.91(5) ?
Mn12 Mn20 Si2 . . 3_655 98.65(6) ?
Mn12 Mn20 Si5 . . 7_555 96.10(7) ?
Mn12 Mn20 N2 . . 2_664 135.96(6) ?
Mn13 Mn20 Mn16 . . 5_665 86.61(5) ?
Mn13 Mn20 Mn19 . . 2_664 142.66(6) ?
Mn13 Mn20 Mn19 . . 6_555 118.68(5) ?
Mn13 Mn20 Mn22 . . 3_755 156.90(6) ?
Mn13 Mn20 Mn22 . . 7_555 109.86(5) ?
Mn13 Mn20 Mn23 . . 5_665 59.92(4) ?
Mn13 Mn20 Si2 . . 3_655 119.14(7) ?
Mn13 Mn20 Si5 . . 7_555 57.47(6) ?
Mn13 Mn20 N2 . . 2_664 152.17(6) ?
Mn16 Mn20 Mn19 5_665 . 2_664 59.44(4) ?
Mn16 Mn20 Mn19 5_665 . 6_555 143.61(6) ?
Mn16 Mn20 Mn22 5_665 . 3_755 106.75(5) ?
Mn16 Mn20 Mn22 5_665 . 7_555 89.21(5) ?
Mn16 Mn20 Mn23 5_665 . 5_665 54.53(4) ?
Mn16 Mn20 Si2 5_665 . 3_655 53.20(5) ?
Mn16 Mn20 Si5 5_665 . 7_555 105.47(7) ?
Mn16 Mn20 N2 5_665 . 2_664 101.06(5) ?
Mn19 Mn20 Mn19 2_664 . 6_555 87.33(5) ?
Mn19 Mn20 Mn22 2_664 . 3_755 58.33(4) ?
Mn19 Mn20 Mn22 2_664 . 7_555 58.94(4) ?
Mn19 Mn20 Mn23 2_664 . 5_665 86.02(5) ?
Mn19 Mn20 Si2 2_664 . 3_655 53.78(5) ?
Mn19 Mn20 Si5 2_664 . 7_555 113.81(7) ?
Mn19 Mn20 N2 2_664 . 2_664 42.88(3) ?
Mn19 Mn20 Mn22 6_555 . 3_755 60.26(4) ?
Mn19 Mn20 Mn22 6_555 . 7_555 58.82(4) ?
Mn19 Mn20 Mn23 6_555 . 5_665 113.54(5) ?
Mn19 Mn20 Si2 6_555 . 3_655 120.09(7) ?
Mn19 Mn20 Si5 6_555 . 7_555 72.89(6) ?
Mn19 Mn20 N2 6_555 . 2_664 44.45(3) ?
Mn22 Mn20 Mn22 3_755 . 7_555 89.50(5) ?
Mn22 Mn20 Mn23 3_755 . 5_665 143.14(5) ?
Mn22 Mn20 Si2 3_755 . 3_655 60.57(6) ?
Mn22 Mn20 Si5 3_755 . 7_555 132.28(7) ?
Mn22 Mn20 N2 3_755 . 2_664 45.09(3) ?
Mn22 Mn20 Mn23 7_555 . 5_665 61.64(4) ?
Mn22 Mn20 Si2 7_555 . 3_655 112.51(6) ?
Mn22 Mn20 Si5 7_555 . 7_555 56.77(6) ?
Mn22 Mn20 N2 7_555 . 2_664 44.41(3) ?
Mn23 Mn20 Si2 5_665 . 3_655 107.53(6) ?
Mn23 Mn20 Si5 5_665 . 7_555 50.94(6) ?
Mn23 Mn20 N2 5_665 . 2_664 102.91(5) ?
Si2 Mn20 Si5 3_655 . 7_555 158.08(8) ?
Si2 Mn20 N2 3_655 . 2_664 85.83(6) ?
Si5 Mn20 N2 7_555 . 2_664 94.74(6) ?
Mn7 Mn21 Mn11 3_645 . . 64.67(5) ?
Mn7 Mn21 Mn14 3_645 . . 121.67(6) ?
Mn7 Mn21 Mn17 3_645 . 8_645 62.13(5) ?
Mn7 Mn21 Mn19 3_645 . . 161.30(6) ?
Mn7 Mn21 Mn22 3_645 . 4_455 102.81(5) ?
Mn7 Mn21 Mn25a 3_645 . 3_645 54.16(5) ?
Mn7 Mn21 Mn25b 3_645 . 3_645 54.16(5) ?
Mn7 Mn21 Si2 3_645 . 4_555 109.02(7) ?
Mn7 Mn21 Si5 3_645 . 4_455 101.33(7) ?
Mn7 Mn21 Si6 3_645 . 7_555 57.12(6) ?
Mn11 Mn21 Mn14 . . . 127.40(6) ?
Mn11 Mn21 Mn17 . . 8_645 113.89(5) ?
Mn11 Mn21 Mn19 . . . 126.89(6) ?
Mn11 Mn21 Mn22 . . 4_455 113.08(5) ?
Mn11 Mn21 Mn25a . . 3_645 111.38(7) ?
Mn11 Mn21 Mn25b . . 3_645 111.38(7) ?
Mn11 Mn21 Si2 . . 4_555 171.24(8) ?
Mn11 Mn21 Si5 . . 4_455 61.42(6) ?
Mn11 Mn21 Si6 . . 7_555 62.37(6) ?
Mn14 Mn21 Mn17 . . 8_645 62.33(4) ?
Mn14 Mn21 Mn19 . . . 65.57(4) ?
Mn14 Mn21 Mn22 . . 4_455 114.97(5) ?
Mn14 Mn21 Mn25a . . 3_645 110.15(6) ?
Mn14 Mn21 Mn25b . . 3_645 110.15(6) ?
Mn14 Mn21 Si2 . . 4_555 60.73(6) ?
Mn14 Mn21 Si5 . . 4_455 136.04(8) ?
Mn14 Mn21 Si6 . . 7_555 78.64(6) ?
Mn17 Mn21 Mn19 8_645 . . 115.80(5) ?
Mn17 Mn21 Mn22 8_645 . 4_455 114.44(5) ?
Mn17 Mn21 Mn25a 8_645 . 3_645 61.66(5) ?
Mn17 Mn21 Mn25b 8_645 . 3_645 61.66(5) ?
Mn17 Mn21 Si2 8_645 . 4_555 65.56(6) ?
Mn17 Mn21 Si5 8_645 . 4_455 161.07(8) ?
Mn17 Mn21 Si6 8_645 . 7_555 57.03(6) ?
Mn19 Mn21 Mn22 . . 4_455 60.10(4) ?
Mn19 Mn21 Mn25a . . 3_645 107.66(6) ?
Mn19 Mn21 Mn25b . . 3_645 107.66(6) ?
Mn19 Mn21 Si2 . . 4_555 57.52(6) ?
Mn19 Mn21 Si5 . . 4_455 76.62(6) ?
Mn19 Mn21 Si6 . . 7_555 139.38(7) ?
Mn22 Mn21 Mn25a 4_455 . 3_645 60.11(5) ?
Mn22 Mn21 Mn25b 4_455 . 3_645 60.11(5) ?
Mn22 Mn21 Si2 4_455 . 4_555 61.28(6) ?
Mn22 Mn21 Si5 4_455 . 4_455 57.69(6) ?
Mn22 Mn21 Si6 4_455 . 7_555 159.85(8) ?
Mn25a Mn21 Mn25b 3_645 . 3_645 0.0(5) ?
Mn25a Mn21 Si2 3_645 . 4_555 60.27(6) ?
Mn25a Mn21 Si5 3_645 . 4_455 101.81(8) ?
Mn25a Mn21 Si6 3_645 . 7_555 102.05(7) ?
Mn25b Mn21 Si2 3_645 . 4_555 60.27(6) ?
Mn25b Mn21 Si5 3_645 . 4_455 101.81(8) ?
Mn25b Mn21 Si6 3_645 . 7_555 102.05(7) ?
Si2 Mn21 Si5 4_555 . 4_455 116.00(8) ?
Si2 Mn21 Si6 4_555 . 7_555 120.28(8) ?
Si5 Mn21 Si6 4_455 . 7_555 123.59(8) ?
Mn3 Mn22 Mn4 2_665 . 3_745 103.47(5) ?
Mn3 Mn22 Mn8 2_665 . 3_645 87.26(5) ?
Mn3 Mn22 Mn19 2_665 . 4_555 117.99(5) ?
Mn3 Mn22 Mn19 2_665 . 8_644 141.77(6) ?
Mn3 Mn22 Mn20 2_665 . 3_745 157.82(6) ?
Mn3 Mn22 Mn20 2_665 . 7_555 107.84(5) ?
Mn3 Mn22 Mn21 2_665 . 4_555 65.57(4) ?
Mn3 Mn22 Mn22 2_665 . 7_555 60.42(4) ?
Mn3 Mn22 Mn25a 2_665 . 2_665 55.62(5) ?
Mn3 Mn22 Mn25b 2_665 . 2_665 55.62(5) ?
Mn3 Mn22 Si3 2_665 . 3_745 118.83(6) ?
Mn3 Mn22 Si5 2_665 . . 56.86(6) ?
Mn3 Mn22 N2 2_665 . 4_555 150.76(6) ?
Mn4 Mn22 Mn8 3_745 . 3_645 100.85(5) ?
Mn4 Mn22 Mn19 3_745 . 4_555 100.59(5) ?
Mn4 Mn22 Mn19 3_745 . 8_644 98.23(5) ?
Mn4 Mn22 Mn20 3_745 . 3_745 57.50(4) ?
Mn4 Mn22 Mn20 3_745 . 7_555 148.00(5) ?
Mn4 Mn22 Mn21 3_745 . 4_555 95.45(5) ?
Mn4 Mn22 Mn22 3_745 . 7_555 59.74(4) ?
Mn4 Mn22 Mn25a 3_745 . 2_665 55.12(5) ?
Mn4 Mn22 Mn25b 3_745 . 2_665 55.12(5) ?
Mn4 Mn22 Si3 3_745 . 3_745 52.66(7) ?
Mn4 Mn22 Si5 3_745 . . 146.71(7) ?
Mn4 Mn22 N2 3_745 . 4_555 103.10(5) ?
Mn8 Mn22 Mn19 3_645 . 4_555 141.51(5) ?
Mn8 Mn22 Mn19 3_645 . 8_644 57.70(4) ?
Mn8 Mn22 Mn20 3_645 . 3_745 106.46(5) ?
Mn8 Mn22 Mn20 3_645 . 7_555 87.21(4) ?
Mn8 Mn22 Mn21 3_645 . 4_555 151.01(6) ?
Mn8 Mn22 Mn22 3_645 . 7_555 60.67(4) ?
Mn8 Mn22 Mn25a 3_645 . 2_665 119.68(5) ?
Mn8 Mn22 Mn25b 3_645 . 2_665 119.68(5) ?
Mn8 Mn22 Si3 3_645 . 3_745 54.18(7) ?
Mn8 Mn22 Si5 3_645 . . 104.27(7) ?
Mn8 Mn22 N2 3_645 . 4_555 99.51(4) ?
Mn19 Mn22 Mn19 4_555 . 8_644 87.83(5) ?
Mn19 Mn22 Mn20 4_555 . 3_745 60.92(4) ?
Mn19 Mn22 Mn20 4_555 . 7_555 58.62(4) ?
Mn19 Mn22 Mn21 4_555 . 4_555 55.85(4) ?
Mn19 Mn22 Mn22 4_555 . 7_555 156.27(6) ?
Mn19 Mn22 Mn25a 4_555 . 2_665 98.80(5) ?
Mn19 Mn22 Mn25b 4_555 . 2_665 98.80(5) ?
Mn19 Mn22 Si3 4_555 . 3_745 121.28(6) ?
Mn19 Mn22 Si5 4_555 . . 72.21(6) ?
Mn19 Mn22 N2 4_555 . 4_555 44.34(3) ?
Mn19 Mn22 Mn20 8_644 . 3_745 58.55(4) ?
Mn19 Mn22 Mn20 8_644 . 7_555 60.01(4) ?
Mn19 Mn22 Mn21 8_644 . 4_555 143.03(6) ?
Mn19 Mn22 Mn22 8_644 . 7_555 107.02(5) ?
Mn19 Mn22 Mn25a 8_644 . 2_665 153.23(6) ?
Mn19 Mn22 Mn25b 8_644 . 2_665 153.23(6) ?
Mn19 Mn22 Si3 8_644 . 3_745 54.57(5) ?
Mn19 Mn22 Si5 8_644 . . 113.57(7) ?
Mn19 Mn22 N2 8_644 . 4_555 43.49(3) ?
Mn20 Mn22 Mn20 3_745 . 7_555 90.50(5) ?
Mn20 Mn22 Mn21 3_745 . 4_555 102.52(5) ?
Mn20 Mn22 Mn22 3_745 . 7_555 110.77(5) ?
Mn20 Mn22 Mn25a 3_745 . 2_665 102.20(5) ?
Mn20 Mn22 Mn25b 3_745 . 2_665 102.20(5) ?
Mn20 Mn22 Si3 3_745 . 3_745 61.01(5) ?
Mn20 Mn22 Si5 3_745 . . 132.23(7) ?
Mn20 Mn22 N2 3_745 . 4_555 45.60(3) ?
Mn20 Mn22 Mn21 7_555 . 4_555 91.54(5) ?
Mn20 Mn22 Mn22 7_555 . 7_555 144.95(5) ?
Mn20 Mn22 Mn25a 7_555 . 2_665 144.36(5) ?
Mn20 Mn22 Mn25b 7_555 . 2_665 144.36(5) ?
Mn20 Mn22 Si3 7_555 . 3_745 114.32(6) ?
Mn20 Mn22 Si5 7_555 . . 55.45(6) ?
Mn20 Mn22 N2 7_555 . 4_555 44.90(3) ?
Mn21 Mn22 Mn22 4_555 . 7_555 109.56(5) ?
Mn21 Mn22 Mn25a 4_555 . 2_665 53.39(4) ?
Mn21 Mn22 Mn25b 4_555 . 2_665 53.39(4) ?
Mn21 Mn22 Si3 4_555 . 3_745 148.05(8) ?
Mn21 Mn22 Si5 4_555 . . 53.07(5) ?
Mn21 Mn22 N2 4_555 . 4_555 99.92(5) ?
Mn22 Mn22 Mn25a 7_555 . 2_665 59.78(4) ?
Mn22 Mn22 Mn25b 7_555 . 2_665 59.78(4) ?
Mn22 Mn22 Si3 7_555 . 3_745 59.45(5) ?
Mn22 Mn22 Si5 7_555 . . 116.00(7) ?
Mn22 Mn22 N2 7_555 . 4_555 146.64(6) ?
Mn25a Mn22 Mn25b 2_665 . 2_665 0.0(5) ?
Mn25a Mn22 Si3 2_665 . 3_745 100.86(7) ?
Mn25a Mn22 Si5 2_665 . . 93.11(6) ?
Mn25a Mn22 N2 2_665 . 4_555 136.88(6) ?
Mn25b Mn22 Si3 2_665 . 3_745 100.86(7) ?
Mn25b Mn22 Si5 2_665 . . 93.11(6) ?
Mn25b Mn22 N2 2_665 . 4_555 136.88(6) ?
Si3 Mn22 Si5 3_745 . . 158.18(9) ?
Si3 Mn22 N2 3_745 . 4_555 87.25(5) ?
Si5 Mn22 N2 . . 4_555 93.97(7) ?
Mn3 Mn23 Mn8 4_464 . . 88.53(5) ?
Mn3 Mn23 Mn10 4_464 . . 94.81(5) ?
Mn3 Mn23 Mn13 4_464 . 5_665 110.34(5) ?
Mn3 Mn23 Mn15 4_464 . . 152.23(6) ?
Mn3 Mn23 Mn16 4_464 . . 146.31(6) ?
Mn3 Mn23 Mn17 4_464 . 4_464 57.18(4) ?
Mn3 Mn23 Mn20 4_464 . 5_665 105.28(5) ?
Mn3 Mn23 Mn23 4_464 . 7_565 62.86(4) ?
Mn3 Mn23 Si1 4_464 . . 121.84(6) ?
Mn3 Mn23 Si5 4_464 . 3_655 57.78(6) ?
Mn8 Mn23 Mn10 . . . 109.21(6) ?
Mn8 Mn23 Mn13 . . 5_665 145.47(6) ?
Mn8 Mn23 Mn15 . . . 110.16(6) ?
Mn8 Mn23 Mn16 . . . 61.79(4) ?
Mn8 Mn23 Mn17 . . 4_464 143.29(6) ?
Mn8 Mn23 Mn20 . . 5_665 90.30(4) ?
Mn8 Mn23 Mn23 . . 7_565 60.22(4) ?
Mn8 Mn23 Si1 . . . 59.20(7) ?
Mn8 Mn23 Si5 . . 3_655 117.13(8) ?
Mn10 Mn23 Mn13 . . 5_665 98.07(5) ?
Mn10 Mn23 Mn15 . . . 60.23(4) ?
Mn10 Mn23 Mn16 . . . 109.21(6) ?
Mn10 Mn23 Mn17 . . 4_464 65.73(5) ?
Mn10 Mn23 Mn20 . . 5_665 152.43(6) ?
Mn10 Mn23 Mn23 . . 7_565 59.65(4) ?
Mn10 Mn23 Si1 . . . 59.98(7) ?
Mn10 Mn23 Si5 . . 3_655 123.59(7) ?
Mn13 Mn23 Mn15 5_665 . . 65.55(4) ?
Mn13 Mn23 Mn16 5_665 . . 89.83(5) ?
Mn13 Mn23 Mn17 5_665 . 4_464 67.45(4) ?
Mn13 Mn23 Mn20 5_665 . 5_665 57.50(4) ?
Mn13 Mn23 Mn23 5_665 . 7_565 154.11(6) ?
Mn13 Mn23 Si1 5_665 . . 123.67(7) ?
Mn13 Mn23 Si5 5_665 . 3_655 58.42(6) ?
Mn15 Mn23 Mn16 . . . 60.51(4) ?
Mn15 Mn23 Mn17 . . 4_464 98.57(5) ?
Mn15 Mn23 Mn20 . . 5_665 95.29(5) ?
Mn15 Mn23 Mn23 . . 7_565 107.97(5) ?
Mn15 Mn23 Si1 . . . 58.52(6) ?
Mn15 Mn23 Si5 . . 3_655 123.88(8) ?
Mn16 Mn23 Mn17 . . 4_464 154.81(6) ?
Mn16 Mn23 Mn20 . . 5_665 62.42(4) ?
Mn16 Mn23 Mn23 . . 7_565 109.13(5) ?
Mn16 Mn23 Si1 . . . 57.94(6) ?
Mn16 Mn23 Si5 . . 3_655 119.92(8) ?
Mn17 Mn23 Mn20 4_464 . 5_665 109.78(5) ?
Mn17 Mn23 Mn23 4_464 . 7_565 89.90(5) ?
Mn17 Mn23 Si1 4_464 . . 125.49(8) ?
Mn17 Mn23 Si5 4_464 . 3_655 57.95(6) ?
Mn20 Mn23 Mn23 5_665 . 7_565 147.05(6) ?
Mn20 Mn23 Si1 5_665 . . 120.25(6) ?
Mn20 Mn23 Si5 5_665 . 3_655 57.49(6) ?
Mn23 Mn23 Si1 7_565 . . 59.19(5) ?
Mn23 Mn23 Si5 7_565 . 3_655 120.63(7) ?
Si1 Mn23 Si5 . . 3_655 176.17(10) ?
Mn3 Mn24 Mn4 . . . 173.78(9) ?
Mn3 Mn24 Mn6 . . 3_655 123.80(6) ?
Mn3 Mn24 Mn6 . . 5_665 123.80(6) ?
Mn3 Mn24 Mn7 . . . 64.14(6) ?
Mn3 Mn24 Mn11 . . 3_655 72.75(4) ?
Mn3 Mn24 Mn11 . . 5_665 72.75(4) ?
Mn3 Mn24 Mn17 . . . 61.83(5) ?
Mn3 Mn24 Mn17 . . 7_565 61.83(5) ?
Mn3 Mn24 Mn25a . . 4_564 113.93(7) ?
Mn3 Mn24 Mn25b . . 4_564 113.93(7) ?
Mn3 Mn24 Si2 . . 3_655 119.88(6) ?
Mn3 Mn24 Si2 . . 5_665 119.88(6) ?
Mn4 Mn24 Mn6 . . 3_655 61.27(5) ?
Mn4 Mn24 Mn6 . . 5_665 61.27(5) ?
Mn4 Mn24 Mn7 . . . 122.08(8) ?
Mn4 Mn24 Mn11 . . 3_655 108.81(4) ?
Mn4 Mn24 Mn11 . . 5_665 108.81(4) ?
Mn4 Mn24 Mn17 . . . 112.99(7) ?
Mn4 Mn24 Mn17 . . 7_565 112.99(7) ?
Mn4 Mn24 Mn25a . . 4_564 59.85(6) ?
Mn4 Mn24 Mn25b . . 4_564 59.85(6) ?
Mn4 Mn24 Si2 . . 3_655 57.94(5) ?
Mn4 Mn24 Si2 . . 5_665 57.94(5) ?
Mn6 Mn24 Mn6 3_655 . 5_665 59.44(5) ?
Mn6 Mn24 Mn7 3_655 . . 69.05(5) ?
Mn6 Mn24 Mn11 3_655 . 3_655 116.82(6) ?
Mn6 Mn24 Mn11 3_655 . 5_665 62.53(4) ?
Mn6 Mn24 Mn17 3_655 . . 174.09(7) ?
Mn6 Mn24 Mn17 3_655 . 7_565 119.95(3) ?
Mn6 Mn24 Mn25a 3_655 . 4_564 112.58(6) ?
Mn6 Mn24 Mn25b 3_655 . 4_564 112.58(6) ?
Mn6 Mn24 Si2 3_655 . 3_655 62.81(6) ?
Mn6 Mn24 Si2 3_655 . 5_665 109.82(7) ?
Mn6 Mn24 Mn7 5_665 . . 69.05(5) ?
Mn6 Mn24 Mn11 5_665 . 3_655 62.53(4) ?
Mn6 Mn24 Mn11 5_665 . 5_665 116.82(6) ?
Mn6 Mn24 Mn17 5_665 . . 119.95(3) ?
Mn6 Mn24 Mn17 5_665 . 7_565 174.09(7) ?
Mn6 Mn24 Mn25a 5_665 . 4_564 112.58(6) ?
Mn6 Mn24 Mn25b 5_665 . 4_564 112.58(6) ?
Mn6 Mn24 Si2 5_665 . 3_655 109.82(7) ?
Mn6 Mn24 Si2 5_665 . 5_665 62.81(6) ?
Mn7 Mn24 Mn11 . . 3_655 68.97(4) ?
Mn7 Mn24 Mn11 . . 5_665 68.97(4) ?
Mn7 Mn24 Mn17 . . . 116.59(6) ?
Mn7 Mn24 Mn17 . . 7_565 116.59(6) ?
Mn7 Mn24 Mn25a . . 4_564 178.07(9) ?
Mn7 Mn24 Mn25b . . 4_564 178.07(9) ?
Mn7 Mn24 Si2 . . 3_655 120.79(6) ?
Mn7 Mn24 Si2 . . 5_665 120.79(6) ?
Mn11 Mn24 Mn11 3_655 . 5_665 133.94(7) ?
Mn11 Mn24 Mn17 3_655 . . 65.50(4) ?
Mn11 Mn24 Mn17 3_655 . 7_565 120.34(6) ?
Mn11 Mn24 Mn25a 3_655 . 4_564 110.70(4) ?
Mn11 Mn24 Mn25b 3_655 . 4_564 110.70(4) ?
Mn11 Mn24 Si2 3_655 . 3_655 165.97(8) ?
Mn11 Mn24 Si2 3_655 . 5_665 59.50(5) ?
Mn11 Mn24 Mn17 5_665 . . 120.34(6) ?
Mn11 Mn24 Mn17 5_665 . 7_565 65.50(4) ?
Mn11 Mn24 Mn25a 5_665 . 4_564 110.70(4) ?
Mn11 Mn24 Mn25b 5_665 . 4_564 110.70(4) ?
Mn11 Mn24 Si2 5_665 . 3_655 59.50(5) ?
Mn11 Mn24 Si2 5_665 . 5_665 165.97(8) ?
Mn17 Mn24 Mn17 . . 7_565 59.97(5) ?
Mn17 Mn24 Mn25a . . 4_564 61.82(5) ?
Mn17 Mn24 Mn25b . . 4_564 61.82(5) ?
Mn17 Mn24 Si2 . . 3_655 113.50(8) ?
Mn17 Mn24 Si2 . . 5_665 66.19(6) ?
Mn17 Mn24 Mn25a 7_565 . 4_564 61.82(5) ?
Mn17 Mn24 Mn25b 7_565 . 4_564 61.82(5) ?
Mn17 Mn24 Si2 7_565 . 3_655 66.19(6) ?
Mn17 Mn24 Si2 7_565 . 5_665 113.50(8) ?
Mn25a Mn24 Mn25b 4_564 . 4_564 0.0(5) ?
Mn25a Mn24 Si2 4_564 . 3_655 59.92(6) ?
Mn25a Mn24 Si2 4_564 . 5_665 59.92(6) ?
Mn25b Mn24 Si2 4_564 . 3_655 59.92(6) ?
Mn25b Mn24 Si2 4_564 . 5_665 59.92(6) ?
Si2 Mn24 Si2 3_655 . 5_665 106.81(9) ?
Mn3 Mn25a Mn4 . . 4_464 116.16(8) ?
Mn3 Mn25a Mn7 . . . 65.87(6) ?
Mn3 Mn25a Mn17 . . 4_464 123.73(6) ?
Mn3 Mn25a Mn17 . . 6_454 123.73(6) ?
Mn3 Mn25a Mn21 . . 3_655 74.08(5) ?
Mn3 Mn25a Mn21 . . 5_665 74.08(5) ?
Mn3 Mn25a Mn22 . . 2_664 63.25(5) ?
Mn3 Mn25a Mn22 . . 8_654 63.25(5) ?
Mn3 Mn25a Mn24 . . 4_464 175.18(8) ?
Mn3 Mn25a Mn25b . . . 0 ?
Mn3 Mn25a Si2 . . 2_564 119.16(6) ?
Mn3 Mn25a Si2 . . 8_554 119.16(6) ?
Mn4 Mn25a Mn7 4_464 . . 177.97(9) ?
Mn4 Mn25a Mn17 4_464 . 4_464 110.92(7) ?
Mn4 Mn25a Mn17 4_464 . 6_454 110.92(7) ?
Mn4 Mn25a Mn21 4_464 . 3_655 110.69(4) ?
Mn4 Mn25a Mn21 4_464 . 5_665 110.69(4) ?
Mn4 Mn25a Mn22 4_464 . 2_664 62.38(5) ?
Mn4 Mn25a Mn22 4_464 . 8_654 62.38(5) ?
Mn4 Mn25a Mn24 4_464 . 4_464 59.03(6) ?
Mn4 Mn25a Mn25b 4_464 . . 0 ?
Mn4 Mn25a Si2 4_464 . 2_564 57.36(5) ?
Mn4 Mn25a Si2 4_464 . 8_554 57.36(5) ?
Mn7 Mn25a Mn17 . . 4_464 67.36(5) ?
Mn7 Mn25a Mn17 . . 6_454 67.36(5) ?
Mn7 Mn25a Mn21 . . 3_655 69.61(4) ?
Mn7 Mn25a Mn21 . . 5_665 69.61(4) ?
Mn7 Mn25a Mn22 . . 2_664 119.29(7) ?
Mn7 Mn25a Mn22 . . 8_654 119.29(7) ?
Mn7 Mn25a Mn24 . . 4_464 118.94(8) ?
Mn7 Mn25a Mn25b . . . 0 ?
Mn7 Mn25a Si2 . . 2_564 121.95(6) ?
Mn7 Mn25a Si2 . . 8_554 121.95(6) ?
Mn17 Mn25a Mn17 4_464 . 6_454 58.94(5) ?
Mn17 Mn25a Mn21 4_464 . 3_655 115.75(6) ?
Mn17 Mn25a Mn21 4_464 . 5_665 61.52(4) ?
Mn17 Mn25a Mn22 4_464 . 2_664 172.82(8) ?
Mn17 Mn25a Mn22 4_464 . 8_654 119.79(4) ?
Mn17 Mn25a Mn24 4_464 . 4_464 60.20(5) ?
Mn17 Mn25a Mn25b 4_464 . . 0 ?
Mn17 Mn25a Si2 4_464 . 2_564 111.29(8) ?
Mn17 Mn25a Si2 4_464 . 8_554 65.22(6) ?
Mn17 Mn25a Mn21 6_454 . 3_655 61.52(4) ?
Mn17 Mn25a Mn21 6_454 . 5_665 115.75(6) ?
Mn17 Mn25a Mn22 6_454 . 2_664 119.79(4) ?
Mn17 Mn25a Mn22 6_454 . 8_654 172.82(8) ?
Mn17 Mn25a Mn24 6_454 . 4_464 60.20(5) ?
Mn17 Mn25a Mn25b 6_454 . . 0 ?
Mn17 Mn25a Si2 6_454 . 2_564 65.22(6) ?
Mn17 Mn25a Si2 6_454 . 8_554 111.29(8) ?
Mn21 Mn25a Mn21 3_655 . 5_665 135.68(8) ?
Mn21 Mn25a Mn22 3_655 . 2_664 66.50(4) ?
Mn21 Mn25a Mn22 3_655 . 8_654 122.25(7) ?
Mn21 Mn25a Mn24 3_655 . 4_464 107.16(5) ?
Mn21 Mn25a Mn25b 3_655 . . 0 ?
Mn21 Mn25a Si2 3_655 . 2_564 59.41(5) ?
Mn21 Mn25a Si2 3_655 . 8_554 164.46(8) ?
Mn21 Mn25a Mn22 5_665 . 2_664 122.25(7) ?
Mn21 Mn25a Mn22 5_665 . 8_654 66.50(4) ?
Mn21 Mn25a Mn24 5_665 . 4_464 107.16(5) ?
Mn21 Mn25a Mn25b 5_665 . . 0 ?
Mn21 Mn25a Si2 5_665 . 2_564 164.46(8) ?
Mn21 Mn25a Si2 5_665 . 8_554 59.41(5) ?
Mn22 Mn25a Mn22 2_664 . 8_654 60.44(5) ?
Mn22 Mn25a Mn24 2_664 . 4_464 112.74(6) ?
Mn22 Mn25a Mn25b 2_664 . . 0 ?
Mn22 Mn25a Si2 2_664 . 2_564 63.41(6) ?
Mn22 Mn25a Si2 2_664 . 8_554 110.65(7) ?
Mn22 Mn25a Mn24 8_654 . 4_464 112.74(6) ?
Mn22 Mn25a Mn25b 8_654 . . 0 ?
Mn22 Mn25a Si2 8_654 . 2_564 110.65(7) ?
Mn22 Mn25a Si2 8_654 . 8_554 63.41(6) ?
Mn24 Mn25a Mn25b 4_464 . . 0 ?
Mn24 Mn25a Si2 4_464 . 2_564 58.95(6) ?
Mn24 Mn25a Si2 4_464 . 8_554 58.95(6) ?
Mn25b Mn25a Si2 . . 2_564 0 ?
Mn25b Mn25a Si2 . . 8_554 0 ?
Si2 Mn25a Si2 2_564 . 8_554 105.29(9) ?
Mn3 Mn25b Mn4 . . 4_464 116.16(8) ?
Mn3 Mn25b Mn7 . . . 65.87(6) ?
Mn3 Mn25b Mn17 . . 4_464 123.73(6) ?
Mn3 Mn25b Mn17 . . 6_454 123.73(6) ?
Mn3 Mn25b Mn21 . . 3_655 74.08(5) ?
Mn3 Mn25b Mn21 . . 5_665 74.08(5) ?
Mn3 Mn25b Mn22 . . 2_664 63.25(5) ?
Mn3 Mn25b Mn22 . . 8_654 63.25(5) ?
Mn3 Mn25b Mn24 . . 4_464 175.18(8) ?
Mn3 Mn25b Mn25a . . . 0 ?
Mn3 Mn25b Si2 . . 2_564 119.16(6) ?
Mn3 Mn25b Si2 . . 8_554 119.16(6) ?
Mn4 Mn25b Mn7 4_464 . . 177.97(9) ?
Mn4 Mn25b Mn17 4_464 . 4_464 110.92(7) ?
Mn4 Mn25b Mn17 4_464 . 6_454 110.92(7) ?
Mn4 Mn25b Mn21 4_464 . 3_655 110.69(4) ?
Mn4 Mn25b Mn21 4_464 . 5_665 110.69(4) ?
Mn4 Mn25b Mn22 4_464 . 2_664 62.38(5) ?
Mn4 Mn25b Mn22 4_464 . 8_654 62.38(5) ?
Mn4 Mn25b Mn24 4_464 . 4_464 59.03(6) ?
Mn4 Mn25b Mn25a 4_464 . . 0 ?
Mn4 Mn25b Si2 4_464 . 2_564 57.36(5) ?
Mn4 Mn25b Si2 4_464 . 8_554 57.36(5) ?
Mn7 Mn25b Mn17 . . 4_464 67.36(5) ?
Mn7 Mn25b Mn17 . . 6_454 67.36(5) ?
Mn7 Mn25b Mn21 . . 3_655 69.61(4) ?
Mn7 Mn25b Mn21 . . 5_665 69.61(4) ?
Mn7 Mn25b Mn22 . . 2_664 119.29(7) ?
Mn7 Mn25b Mn22 . . 8_654 119.29(7) ?
Mn7 Mn25b Mn24 . . 4_464 118.94(8) ?
Mn7 Mn25b Mn25a . . . 0 ?
Mn7 Mn25b Si2 . . 2_564 121.95(6) ?
Mn7 Mn25b Si2 . . 8_554 121.95(6) ?
Mn17 Mn25b Mn17 4_464 . 6_454 58.94(5) ?
Mn17 Mn25b Mn21 4_464 . 3_655 115.75(6) ?
Mn17 Mn25b Mn21 4_464 . 5_665 61.52(4) ?
Mn17 Mn25b Mn22 4_464 . 2_664 172.82(8) ?
Mn17 Mn25b Mn22 4_464 . 8_654 119.79(4) ?
Mn17 Mn25b Mn24 4_464 . 4_464 60.20(5) ?
Mn17 Mn25b Mn25a 4_464 . . 0 ?
Mn17 Mn25b Si2 4_464 . 2_564 111.29(8) ?
Mn17 Mn25b Si2 4_464 . 8_554 65.22(6) ?
Mn17 Mn25b Mn21 6_454 . 3_655 61.52(4) ?
Mn17 Mn25b Mn21 6_454 . 5_665 115.75(6) ?
Mn17 Mn25b Mn22 6_454 . 2_664 119.79(4) ?
Mn17 Mn25b Mn22 6_454 . 8_654 172.82(8) ?
Mn17 Mn25b Mn24 6_454 . 4_464 60.20(5) ?
Mn17 Mn25b Mn25a 6_454 . . 0 ?
Mn17 Mn25b Si2 6_454 . 2_564 65.22(6) ?
Mn17 Mn25b Si2 6_454 . 8_554 111.29(8) ?
Mn21 Mn25b Mn21 3_655 . 5_665 135.68(8) ?
Mn21 Mn25b Mn22 3_655 . 2_664 66.50(4) ?
Mn21 Mn25b Mn22 3_655 . 8_654 122.25(7) ?
Mn21 Mn25b Mn24 3_655 . 4_464 107.16(5) ?
Mn21 Mn25b Mn25a 3_655 . . 0 ?
Mn21 Mn25b Si2 3_655 . 2_564 59.41(5) ?
Mn21 Mn25b Si2 3_655 . 8_554 164.46(8) ?
Mn21 Mn25b Mn22 5_665 . 2_664 122.25(7) ?
Mn21 Mn25b Mn22 5_665 . 8_654 66.50(4) ?
Mn21 Mn25b Mn24 5_665 . 4_464 107.16(5) ?
Mn21 Mn25b Mn25a 5_665 . . 0 ?
Mn21 Mn25b Si2 5_665 . 2_564 164.46(8) ?
Mn21 Mn25b Si2 5_665 . 8_554 59.41(5) ?
Mn22 Mn25b Mn22 2_664 . 8_654 60.44(5) ?
Mn22 Mn25b Mn24 2_664 . 4_464 112.74(6) ?
Mn22 Mn25b Mn25a 2_664 . . 0 ?
Mn22 Mn25b Si2 2_664 . 2_564 63.41(6) ?
Mn22 Mn25b Si2 2_664 . 8_554 110.65(7) ?
Mn22 Mn25b Mn24 8_654 . 4_464 112.74(6) ?
Mn22 Mn25b Mn25a 8_654 . . 0 ?
Mn22 Mn25b Si2 8_654 . 2_564 110.65(7) ?
Mn22 Mn25b Si2 8_654 . 8_554 63.41(6) ?
Mn24 Mn25b Mn25a 4_464 . . 0 ?
Mn24 Mn25b Si2 4_464 . 2_564 58.95(6) ?
Mn24 Mn25b Si2 4_464 . 8_554 58.95(6) ?
Mn25a Mn25b Si2 . . 2_564 0 ?
Mn25a Mn25b Si2 . . 8_554 0 ?
Si2 Mn25b Si2 2_564 . 8_554 105.29(9) ?
Mn2 Si1 Mn5 . . . 64.47(7) ?
Mn2 Si1 Mn5 . . 7_565 64.47(7) ?
Mn2 Si1 Mn8 . . . 172.12(13) ?
Mn2 Si1 Mn9 . . . 121.78(12) ?
Mn2 Si1 Mn10 . . . 60.08(8) ?
Mn2 Si1 Mn15 . . . 61.67(6) ?
Mn2 Si1 Mn15 . . 7_565 61.67(6) ?
Mn2 Si1 Mn16 . . . 117.64(7) ?
Mn2 Si1 Mn16 . . 7_565 117.64(7) ?
Mn2 Si1 Mn23 . . . 111.54(10) ?
Mn2 Si1 Mn23 . . 7_565 111.54(10) ?
Mn5 Si1 Mn5 . . 7_565 63.75(7) ?
Mn5 Si1 Mn8 . . . 121.82(10) ?
Mn5 Si1 Mn9 . . . 66.74(7) ?
Mn5 Si1 Mn10 . . . 114.78(10) ?
Mn5 Si1 Mn15 . . . 63.54(5) ?
Mn5 Si1 Mn15 . . 7_565 115.97(11) ?
Mn5 Si1 Mn16 . . . 66.43(5) ?
Mn5 Si1 Mn16 . . 7_565 120.82(10) ?
Mn5 Si1 Mn23 . . . 117.12(4) ?
Mn5 Si1 Mn23 . . 7_565 175.44(13) ?
Mn5 Si1 Mn8 7_565 . . 121.82(10) ?
Mn5 Si1 Mn9 7_565 . . 66.74(7) ?
Mn5 Si1 Mn10 7_565 . . 114.78(10) ?
Mn5 Si1 Mn15 7_565 . . 115.97(11) ?
Mn5 Si1 Mn15 7_565 . 7_565 63.54(5) ?
Mn5 Si1 Mn16 7_565 . . 120.82(10) ?
Mn5 Si1 Mn16 7_565 . 7_565 66.43(5) ?
Mn5 Si1 Mn23 7_565 . . 175.44(13) ?
Mn5 Si1 Mn23 7_565 . 7_565 117.12(4) ?
Mn8 Si1 Mn9 . . . 66.10(9) ?
Mn8 Si1 Mn10 . . . 112.04(11) ?
Mn8 Si1 Mn15 . . . 115.62(7) ?
Mn8 Si1 Mn15 . . 7_565 115.62(7) ?
Mn8 Si1 Mn16 . . . 64.37(7) ?
Mn8 Si1 Mn16 . . 7_565 64.37(7) ?
Mn8 Si1 Mn23 . . . 61.95(7) ?
Mn8 Si1 Mn23 . . 7_565 61.95(7) ?
Mn9 Si1 Mn10 . . . 178.14(14) ?
Mn9 Si1 Mn15 . . . 118.88(7) ?
Mn9 Si1 Mn15 . . 7_565 118.88(7) ?
Mn9 Si1 Mn16 . . . 65.71(7) ?
Mn9 Si1 Mn16 . . 7_565 65.71(7) ?
Mn9 Si1 Mn23 . . . 117.81(10) ?
Mn9 Si1 Mn23 . . 7_565 117.81(10) ?
Mn10 Si1 Mn15 . . . 61.69(6) ?
Mn10 Si1 Mn15 . . 7_565 61.69(6) ?
Mn10 Si1 Mn16 . . . 113.68(7) ?
Mn10 Si1 Mn16 . . 7_565 113.68(7) ?
Mn10 Si1 Mn23 . . . 60.68(7) ?
Mn10 Si1 Mn23 . . 7_565 60.68(7) ?
Mn15 Si1 Mn15 . . 7_565 113.54(11) ?
Mn15 Si1 Mn16 . . . 63.35(4) ?
Mn15 Si1 Mn16 . . 7_565 175.24(12) ?
Mn15 Si1 Mn23 . . . 62.16(5) ?
Mn15 Si1 Mn23 . . 7_565 112.94(10) ?
Mn15 Si1 Mn16 7_565 . . 175.24(12) ?
Mn15 Si1 Mn16 7_565 . 7_565 63.35(4) ?
Mn15 Si1 Mn23 7_565 . . 112.94(10) ?
Mn15 Si1 Mn23 7_565 . 7_565 62.16(5) ?
Mn16 Si1 Mn16 . . 7_565 119.50(12) ?
Mn16 Si1 Mn23 . . . 62.59(5) ?
Mn16 Si1 Mn23 . . 7_565 115.12(11) ?
Mn16 Si1 Mn23 7_565 . . 115.12(11) ?
Mn16 Si1 Mn23 7_565 . 7_565 62.59(5) ?
Mn23 Si1 Mn23 . . 7_565 61.62(7) ?
Mn4 Si2 Mn11 3_645 . 7_555 112.36(9) ?
Mn4 Si2 Mn14 3_645 . 4_455 170.36(10) ?
Mn4 Si2 Mn16 3_645 . 7_555 120.42(9) ?
Mn4 Si2 Mn19 3_645 . 4_455 119.38(9) ?
Mn4 Si2 Mn20 3_645 . 3_645 64.23(6) ?
Mn4 Si2 Mn21 3_645 . 4_455 114.97(9) ?
Mn4 Si2 Mn24 3_645 . 3_645 61.08(7) ?
Mn4 Si2 Mn25a 3_645 . 2_565 61.29(7) ?
Mn4 Si2 Mn25b 3_645 . 2_565 61.29(7) ?
Mn11 Si2 Mn14 7_555 . 4_455 63.48(6) ?
Mn11 Si2 Mn16 7_555 . 7_555 62.91(6) ?
Mn11 Si2 Mn19 7_555 . 4_455 122.33(9) ?
Mn11 Si2 Mn20 7_555 . 3_645 118.56(9) ?
Mn11 Si2 Mn21 7_555 . 4_455 114.31(8) ?
Mn11 Si2 Mn24 7_555 . 3_645 60.57(6) ?
Mn11 Si2 Mn25a 7_555 . 2_565 112.63(9) ?
Mn11 Si2 Mn25b 7_555 . 2_565 112.63(9) ?
Mn14 Si2 Mn16 4_455 . 7_555 66.41(6) ?
Mn14 Si2 Mn19 4_455 . 4_455 68.55(6) ?
Mn14 Si2 Mn20 4_455 . 3_645 125.36(9) ?
Mn14 Si2 Mn21 4_455 . 4_455 62.18(6) ?
Mn14 Si2 Mn24 4_455 . 3_645 110.40(8) ?
Mn14 Si2 Mn25a 4_455 . 2_565 111.36(8) ?
Mn14 Si2 Mn25b 4_455 . 2_565 111.36(8) ?
Mn16 Si2 Mn19 7_555 . 4_455 69.96(7) ?
Mn16 Si2 Mn20 7_555 . 3_645 68.69(6) ?
Mn16 Si2 Mn21 7_555 . 4_455 120.09(9) ?
Mn16 Si2 Mn24 7_555 . 3_645 115.49(9) ?
Mn16 Si2 Mn25a 7_555 . 2_565 175.48(10) ?
Mn16 Si2 Mn25b 7_555 . 2_565 175.48(10) ?
Mn19 Si2 Mn20 4_455 . 3_645 68.01(6) ?
Mn19 Si2 Mn21 4_455 . 4_455 64.35(6) ?
Mn19 Si2 Mn24 4_455 . 3_645 173.86(10) ?
Mn19 Si2 Mn25a 4_455 . 2_565 113.26(9) ?
Mn19 Si2 Mn25b 4_455 . 2_565 113.26(9) ?
Mn20 Si2 Mn21 3_645 . 4_455 121.82(9) ?
Mn20 Si2 Mn24 3_645 . 3_645 116.07(9) ?
Mn20 Si2 Mn25a 3_645 . 2_565 115.23(9) ?
Mn20 Si2 Mn25b 3_645 . 2_565 115.23(9) ?
Mn21 Si2 Mn24 4_455 . 3_645 109.65(8) ?
Mn21 Si2 Mn25a 4_455 . 2_565 60.32(6) ?
Mn21 Si2 Mn25b 4_455 . 2_565 60.32(6) ?
Mn24 Si2 Mn25a 3_645 . 2_565 61.14(7) ?
Mn24 Si2 Mn25b 3_645 . 2_565 61.14(7) ?
Mn25a Si2 Mn25b 2_565 . 2_565 0.0(5) ?
Mn1 Si3 Mn4 1_655 . . 174.78(14) ?
Mn1 Si3 Mn8 1_655 . 1_655 65.03(9) ?
Mn1 Si3 Mn12 1_655 . . 117.84(12) ?
Mn1 Si3 Mn18 1_655 . . 64.29(7) ?
Mn1 Si3 Mn18 1_655 . 7_565 64.29(7) ?
Mn1 Si3 Mn19 1_655 . 4_565 65.26(7) ?
Mn1 Si3 Mn19 1_655 . 6_555 65.26(7) ?
Mn1 Si3 Mn22 1_655 . 3_755 120.10(10) ?
Mn1 Si3 Mn22 1_655 . 5_765 120.10(10) ?
Mn4 Si3 Mn8 . . 1_655 120.19(13) ?
Mn4 Si3 Mn12 . . . 56.94(8) ?
Mn4 Si3 Mn18 . . . 111.29(10) ?
Mn4 Si3 Mn18 . . 7_565 111.29(10) ?
Mn4 Si3 Mn19 . . 4_565 116.18(7) ?
Mn4 Si3 Mn19 . . 6_555 116.18(7) ?
Mn4 Si3 Mn22 . . 3_755 64.17(7) ?
Mn4 Si3 Mn22 . . 5_765 64.17(7) ?
Mn8 Si3 Mn12 1_655 . . 177.13(14) ?
Mn8 Si3 Mn18 1_655 . . 120.24(10) ?
Mn8 Si3 Mn18 1_655 . 7_565 120.24(10) ?
Mn8 Si3 Mn19 1_655 . 4_565 65.15(7) ?
Mn8 Si3 Mn19 1_655 . 6_555 65.15(7) ?
Mn8 Si3 Mn22 1_655 . 3_755 64.98(7) ?
Mn8 Si3 Mn22 1_655 . 5_765 64.98(7) ?
Mn12 Si3 Mn18 . . . 62.14(7) ?
Mn12 Si3 Mn18 . . 7_565 62.14(7) ?
Mn12 Si3 Mn19 . . 4_565 115.66(7) ?
Mn12 Si3 Mn19 . . 6_555 115.66(7) ?
Mn12 Si3 Mn22 . . 3_755 112.64(10) ?
Mn12 Si3 Mn22 . . 5_765 112.64(10) ?
Mn18 Si3 Mn18 . . 7_565 58.38(7) ?
Mn18 Si3 Mn19 . . 4_565 116.43(10) ?
Mn18 Si3 Mn19 . . 6_555 66.36(5) ?
Mn18 Si3 Mn22 . . 3_755 120.00(4) ?
Mn18 Si3 Mn22 . . 5_765 174.78(12) ?
Mn18 Si3 Mn19 7_565 . 4_565 66.36(5) ?
Mn18 Si3 Mn19 7_565 . 6_555 116.43(10) ?
Mn18 Si3 Mn22 7_565 . 3_755 174.78(12) ?
Mn18 Si3 Mn22 7_565 . 5_765 120.00(4) ?
Mn19 Si3 Mn19 4_565 . 6_555 120.35(12) ?
Mn19 Si3 Mn22 4_565 . 3_755 117.56(11) ?
Mn19 Si3 Mn22 4_565 . 5_765 65.21(5) ?
Mn19 Si3 Mn22 6_555 . 3_755 65.21(5) ?
Mn19 Si3 Mn22 6_555 . 5_765 117.56(11) ?
Mn22 Si3 Mn22 3_755 . 5_765 61.11(7) ?
Mn1 Si4 Mn2 4_565 . . 118.76(13) ?
Mn1 Si4 Mn9 4_565 . 4_565 66.64(8) ?
Mn1 Si4 Mn12 4_565 . . 177.81(15) ?
Mn1 Si4 Mn13 4_565 . . 117.80(7) ?
Mn1 Si4 Mn13 4_565 . 7_565 117.80(7) ?
Mn1 Si4 Mn14 4_565 . . 66.62(6) ?
Mn1 Si4 Mn14 4_565 . 7_565 66.62(6) ?
Mn2 Si4 Mn9 . . 4_565 174.61(15) ?
Mn2 Si4 Mn12 . . . 59.05(8) ?
Mn2 Si4 Mn13 . . . 61.85(6) ?
Mn2 Si4 Mn13 . . 7_565 61.85(6) ?
Mn2 Si4 Mn14 . . . 116.48(7) ?
Mn2 Si4 Mn14 . . 7_565 116.48(7) ?
Mn9 Si4 Mn12 4_565 . . 115.56(13) ?
Mn9 Si4 Mn13 4_565 . . 116.37(7) ?
Mn9 Si4 Mn13 4_565 . 7_565 116.37(7) ?
Mn9 Si4 Mn14 4_565 . . 64.89(6) ?
Mn9 Si4 Mn14 4_565 . 7_565 64.89(6) ?
Mn12 Si4 Mn13 . . . 61.52(6) ?
Mn12 Si4 Mn13 . . 7_565 61.52(6) ?
Mn12 Si4 Mn14 . . . 114.06(7) ?
Mn12 Si4 Mn14 . . 7_565 114.06(7) ?
Mn13 Si4 Mn13 . . 7_565 113.93(10) ?
Mn13 Si4 Mn14 . . . 62.44(3) ?
Mn13 Si4 Mn14 . . 7_565 175.58(12) ?
Mn13 Si4 Mn14 7_565 . . 175.58(12) ?
Mn13 Si4 Mn14 7_565 . 7_565 62.44(3) ?
Mn14 Si4 Mn14 . . 7_565 121.05(11) ?
Mn3 Si5 Mn11 2_665 . 4_555 75.63(7) ?
Mn3 Si5 Mn13 2_665 . 7_555 131.23(10) ?
Mn3 Si5 Mn17 2_665 . 2_665 64.41(7) ?
Mn3 Si5 Mn18 2_665 . 7_555 152.44(10) ?
Mn3 Si5 Mn20 2_665 . 7_555 126.14(9) ?
Mn3 Si5 Mn21 2_665 . 4_555 75.07(8) ?
Mn3 Si5 Mn22 2_665 . . 64.98(7) ?
Mn3 Si5 Mn23 2_665 . 3_645 71.12(8) ?
Mn11 Si5 Mn13 4_555 . 7_555 114.17(9) ?
Mn11 Si5 Mn17 4_555 . 2_665 67.32(6) ?
Mn11 Si5 Mn18 4_555 . 7_555 81.36(8) ?
Mn11 Si5 Mn20 4_555 . 7_555 153.88(10) ?
Mn11 Si5 Mn21 4_555 . 4_555 57.10(6) ?
Mn11 Si5 Mn22 4_555 . . 119.53(9) ?
Mn11 Si5 Mn23 4_555 . 3_645 133.99(10) ?
Mn13 Si5 Mn17 7_555 . 2_665 75.66(7) ?
Mn13 Si5 Mn18 7_555 . 7_555 72.39(7) ?
Mn13 Si5 Mn20 7_555 . 7_555 64.74(6) ?
Mn13 Si5 Mn21 7_555 . 4_555 152.00(11) ?
Mn13 Si5 Mn22 7_555 . . 126.29(9) ?
Mn13 Si5 Mn23 7_555 . 3_645 69.66(7) ?
Mn17 Si5 Mn18 2_665 . 7_555 119.73(9) ?
Mn17 Si5 Mn20 2_665 . 7_555 132.03(9) ?
Mn17 Si5 Mn21 2_665 . 4_555 117.14(9) ?
Mn17 Si5 Mn22 2_665 . . 124.19(10) ?
Mn17 Si5 Mn23 2_665 . 3_645 70.00(7) ?
Mn18 Si5 Mn20 7_555 . 7_555 73.45(7) ?
Mn18 Si5 Mn21 7_555 . 4_555 79.79(8) ?
Mn18 Si5 Mn22 7_555 . . 115.97(9) ?
Mn18 Si5 Mn23 7_555 . 3_645 136.42(10) ?
Mn20 Si5 Mn21 7_555 . 4_555 110.45(9) ?
Mn20 Si5 Mn22 7_555 . . 67.77(6) ?
Mn20 Si5 Mn23 7_555 . 3_645 71.57(7) ?
Mn21 Si5 Mn22 4_555 . . 69.24(6) ?
Mn21 Si5 Mn23 4_555 . 3_645 137.04(10) ?
Mn22 Si5 Mn23 . . 3_645 72.84(7) ?
Mn5 Si6 Mn6 7_555 . . 110.36(9) ?
Mn5 Si6 Mn7 7_555 . 3_645 130.93(9) ?
Mn5 Si6 Mn10 7_555 . 3_645 175.27(10) ?
Mn5 Si6 Mn11 7_555 . 7_555 70.64(7) ?
Mn5 Si6 Mn13 7_555 . 7_555 69.64(7) ?
Mn5 Si6 Mn15 7_555 . 3_645 115.02(9) ?
Mn5 Si6 Mn15 7_555 . 7_555 65.22(6) ?
Mn5 Si6 Mn17 7_555 . 2_665 111.17(9) ?
Mn5 Si6 Mn21 7_555 . 7_555 70.23(6) ?
Mn6 Si6 Mn7 . . 3_645 71.12(7) ?
Mn6 Si6 Mn10 . . 3_645 69.69(7) ?
Mn6 Si6 Mn11 . . 7_555 65.73(6) ?
Mn6 Si6 Mn13 . . 7_555 135.64(9) ?
Mn6 Si6 Mn15 . . 3_645 70.18(6) ?
Mn6 Si6 Mn15 . . 7_555 72.09(6) ?
Mn6 Si6 Mn17 . . 2_665 134.28(10) ?
Mn6 Si6 Mn21 . . 7_555 116.28(9) ?
Mn7 Si6 Mn10 3_645 . 3_645 53.75(6) ?
Mn7 Si6 Mn11 3_645 . 7_555 65.94(7) ?
Mn7 Si6 Mn13 3_645 . 7_555 144.10(10) ?
Mn7 Si6 Mn15 3_645 . 3_645 111.28(9) ?
Mn7 Si6 Mn15 3_645 . 7_555 143.17(10) ?
Mn7 Si6 Mn17 3_645 . 2_665 67.62(7) ?
Mn7 Si6 Mn21 3_645 . 7_555 66.56(7) ?
Mn10 Si6 Mn11 3_645 . 7_555 113.11(9) ?
Mn10 Si6 Mn13 3_645 . 7_555 106.87(9) ?
Mn10 Si6 Mn15 3_645 . 3_645 60.38(6) ?
Mn10 Si6 Mn15 3_645 . 7_555 110.74(8) ?
Mn10 Si6 Mn17 3_645 . 2_665 70.51(7) ?
Mn10 Si6 Mn21 3_645 . 7_555 114.17(9) ?
Mn11 Si6 Mn13 7_555 . 7_555 139.85(10) ?
Mn11 Si6 Mn15 7_555 . 3_645 133.99(9) ?
Mn11 Si6 Mn15 7_555 . 7_555 99.91(8) ?
Mn11 Si6 Mn17 7_555 . 2_665 112.09(8) ?
Mn11 Si6 Mn21 7_555 . 7_555 54.50(5) ?
Mn13 Si6 Mn15 7_555 . 3_645 70.53(6) ?
Mn13 Si6 Mn15 7_555 . 7_555 68.25(7) ?
Mn13 Si6 Mn17 7_555 . 2_665 77.59(7) ?
Mn13 Si6 Mn21 7_555 . 7_555 105.50(8) ?
Mn15 Si6 Mn15 3_645 . 7_555 53.13(5) ?
Mn15 Si6 Mn17 3_645 . 2_665 107.64(8) ?
Mn15 Si6 Mn21 3_645 . 7_555 170.51(10) ?
Mn15 Si6 Mn17 7_555 . 2_665 144.72(10) ?
Mn15 Si6 Mn21 7_555 . 7_555 134.27(10) ?
Mn17 Si6 Mn21 2_665 . 7_555 62.88(6) ?
Mn1 N1 Mn5 . . 4_465 89.2(5) ?
Mn1 N1 Mn5 . . 6_455 89.2(5) ?
Mn1 N1 Mn9 . . 4_465 178.2(9) ?
Mn1 N1 Mn18 . . 1_455 89.5(6) ?
Mn1 N1 Mn18 . . 7_465 89.5(6) ?
Mn5 N1 Mn5 4_465 . 6_455 91.0(6) ?
Mn5 N1 Mn9 4_465 . 4_465 92.1(6) ?
Mn5 N1 Mn18 4_465 . 1_455 176.5(7) ?
Mn5 N1 Mn18 4_465 . 7_465 92.16(5) ?
Mn5 N1 Mn9 6_455 . 4_465 92.1(6) ?
Mn5 N1 Mn18 6_455 . 1_455 92.16(5) ?
Mn5 N1 Mn18 6_455 . 7_465 176.5(7) ?
Mn9 N1 Mn18 4_465 . 1_455 89.2(6) ?
Mn9 N1 Mn18 4_465 . 7_465 89.2(6) ?
Mn18 N1 Mn18 1_455 . 7_465 84.6(6) ?
Mn19 N2 Mn19 . . 5_666 180.0(5) ?
Mn19 N2 Mn20 . . 2_665 91.64(5) ?
Mn19 N2 Mn20 . . 6_455 88.36(5) ?
Mn19 N2 Mn22 . . 4_455 89.11(5) ?
Mn19 N2 Mn22 . . 8_655 90.89(5) ?
Mn19 N2 Mn20 5_666 . 2_665 88.36(5) ?
Mn19 N2 Mn20 5_666 . 6_455 91.64(5) ?
Mn19 N2 Mn22 5_666 . 4_455 90.89(5) ?
Mn19 N2 Mn22 5_666 . 8_655 89.11(5) ?
Mn20 N2 Mn20 2_665 . 6_455 180.0(5) ?
Mn20 N2 Mn22 2_665 . 4_455 89.31(5) ?
Mn20 N2 Mn22 2_665 . 8_655 90.69(5) ?
Mn20 N2 Mn22 6_455 . 4_455 90.69(5) ?
Mn20 N2 Mn22 6_455 . 8_655 89.31(5) ?
Mn22 N2 Mn22 4_455 . 8_655 180.0(5) ?

loop_
_geom_bond_atom_site_label_1
_geom_bond_atom_site_label_2
_geom_bond_site_symmetry_1
_geom_bond_site_symmetry_2
_geom_bond_distance
_geom_bond_publ_flag
Mn1 Mn5 . 4_465 2.7351(17) ?
Mn1 Mn5 . 6_455 2.7351(17) ?
Mn1 Mn8 . . 2.633(2) ?
Mn1 Mn9 . . 2.671(2) ?
Mn1 Mn14 . 4_465 2.7034(14) ?
Mn1 Mn14 . 6_455 2.7034(14) ?
Mn1 Mn18 . 1_455 2.7008(18) ?
Mn1 Mn18 . 7_465 2.7008(18) ?
Mn1 Mn19 . 4_465 2.6557(15) ?
Mn1 Mn19 . 6_455 2.6557(15) ?
Mn1 Si3 . 1_455 2.455(3) ?
Mn1 Si4 . 4_465 2.424(3) ?
Mn1 N1 . . 1.944(15) ?
Mn2 Mn5 . . 2.6984(17) ?
Mn2 Mn5 . 7_565 2.6984(17) ?
Mn2 Mn6 . 3_655 2.6021(17) ?
Mn2 Mn6 . 5_665 2.6021(17) ?
Mn2 Mn10 . . 2.463(2) ?
Mn2 Mn12 . . 2.346(2) ?
Mn2 Mn13 . . 2.6009(14) ?
Mn2 Mn13 . 7_565 2.6009(14) ?
Mn2 Mn15 . . 2.5022(14) ?
Mn2 Mn15 . 7_565 2.5022(14) ?
Mn2 Si1 . . 2.407(3) ?
Mn2 Si4 . . 2.403(3) ?
Mn3 Mn7 . . 2.667(2) ?
Mn3 Mn17 . . 2.6535(18) ?
Mn3 Mn17 . 7_565 2.6535(18) ?
Mn3 Mn22 . 2_664 2.7089(17) ?
Mn3 Mn22 . 8_654 2.7089(17) ?
Mn3 Mn23 . 4_564 2.7996(17) ?
Mn3 Mn23 . 6_554 2.7996(17) ?
Mn3 Mn24 . . 2.617(2) ?
Mn3 Mn25a . . 2.504(2) ?
Mn3 Mn25b . . 2.504(2) ?
Mn3 Si5 . 2_664 2.503(2) ?
Mn3 Si5 . 8_654 2.503(2) ?
Mn4 Mn6 . 3_655 2.6379(18) ?
Mn4 Mn6 . 5_665 2.6379(18) ?
Mn4 Mn12 . . 2.261(2) ?
Mn4 Mn20 . . 2.6144(13) ?
Mn4 Mn20 . 7_565 2.6144(13) ?
Mn4 Mn22 . 3_755 2.6536(18) ?
Mn4 Mn22 . 5_765 2.6536(18) ?
Mn4 Mn24 . . 2.436(2) ?
Mn4 Mn25a . 4_564 2.457(2) ?
Mn4 Mn25b . 4_564 2.457(2) ?
Mn4 Si2 . 3_655 2.359(2) ?
Mn4 Si2 . 5_665 2.359(2) ?
Mn4 Si3 . . 2.344(3) ?
Mn5 Mn5 . 7_565 2.7866(17) ?
Mn5 Mn9 . . 2.7818(17) ?
Mn5 Mn13 . . 2.8067(16) ?
Mn5 Mn14 . . 2.8214(16) ?
Mn5 Mn15 . . 2.6947(15) ?
Mn5 Mn16 . . 2.7935(16) ?
Mn5 Mn18 . 6_455 2.7713(15) ?
Mn5 Si1 . . 2.638(3) ?
Mn5 Si6 . 7_555 2.487(2) ?
Mn5 N1 . 4_565 1.953(11) ?
Mn6 Mn6 . 7_555 2.6958(16) ?
Mn6 Mn10 . 3_645 2.8526(18) ?
Mn6 Mn11 . 7_555 2.6920(15) ?
Mn6 Mn12 . 3_645 2.6296(17) ?
Mn6 Mn13 . 3_645 2.6854(15) ?
Mn6 Mn16 . 7_555 2.7465(16) ?
Mn6 Mn20 . 3_645 2.7552(16) ?
Mn6 Mn24 . 3_645 2.7189(17) ?
Mn6 Si6 . . 2.463(2) ?
Mn7 Mn10 . . 2.291(2) ?
Mn7 Mn11 . 3_655 2.7412(14) ?
Mn7 Mn11 . 5_665 2.7412(14) ?
Mn7 Mn17 . 4_464 2.7685(18) ?
Mn7 Mn17 . 6_454 2.7685(18) ?
Mn7 Mn21 . 3_655 2.7733(14) ?
Mn7 Mn21 . 5_665 2.7733(14) ?
Mn7 Mn24 . . 2.392(2) ?
Mn7 Mn25a . . 2.398(2) ?
Mn7 Mn25b . . 2.398(2) ?
Mn7 Si6 . 3_655 2.539(2) ?
Mn7 Si6 . 5_665 2.539(2) ?
Mn8 Mn9 . . 2.679(2) ?
Mn8 Mn16 . . 2.6404(15) ?
Mn8 Mn16 . 7_565 2.6404(15) ?
Mn8 Mn19 . 4_465 2.6446(15) ?
Mn8 Mn19 . 6_455 2.6446(15) ?
Mn8 Mn22 . 3_655 2.7295(17) ?
Mn8 Mn22 . 5_665 2.7295(17) ?
Mn8 Mn23 . . 2.5717(17) ?
Mn8 Mn23 . 7_565 2.5717(17) ?
Mn8 Si1 . . 2.503(3) ?
Mn8 Si3 . 1_455 2.442(3) ?
Mn9 Mn14 . 4_465 2.6485(14) ?
Mn9 Mn14 . 6_455 2.6485(14) ?
Mn9 Mn16 . . 2.6375(14) ?
Mn9 Mn16 . 7_565 2.6375(14) ?
Mn9 Mn18 . 4_465 2.6701(17) ?
Mn9 Mn18 . 6_455 2.6701(17) ?
Mn9 Si1 . . 2.407(3) ?
Mn9 Si4 . 4_465 2.439(3) ?
Mn9 N1 . 4_565 1.909(15) ?
Mn10 Mn15 . . 2.5549(14) ?
Mn10 Mn15 . 7_565 2.5549(14) ?
Mn10 Mn17 . 4_464 2.8664(17) ?
Mn10 Mn17 . 6_454 2.8664(17) ?
Mn10 Mn23 . . 2.5275(17) ?
Mn10 Mn23 . 7_565 2.5275(17) ?
Mn10 Si1 . . 2.510(3) ?
Mn10 Si6 . 3_655 2.529(2) ?
Mn10 Si6 . 5_665 2.529(2) ?
Mn11 Mn14 . 6_455 2.6080(16) ?
Mn11 Mn16 . . 2.5190(16) ?
Mn11 Mn17 . 3_645 2.7034(15) ?
Mn11 Mn21 . . 2.2956(15) ?
Mn11 Mn24 . 3_645 2.4492(13) ?
Mn11 Si2 . 7_555 2.423(2) ?
Mn11 Si5 . 4_455 2.401(2) ?
Mn11 Si6 . 7_555 2.498(2) ?
Mn12 Mn13 . . 2.5688(14) ?
Mn12 Mn13 . 7_565 2.5688(14) ?
Mn12 Mn18 . . 2.5939(17) ?
Mn12 Mn18 . 7_565 2.5939(17) ?
Mn12 Mn20 . . 2.6980(14) ?
Mn12 Mn20 . 7_565 2.6980(14) ?
Mn12 Si3 . . 2.399(3) ?
Mn12 Si4 . . 2.357(3) ?
Mn13 Mn14 . . 2.6668(14) ?
Mn13 Mn15 . . 2.7729(15) ?
Mn13 Mn15 . 5_665 2.8766(15) ?
Mn13 Mn18 . . 2.8459(16) ?
Mn13 Mn20 . . 2.6732(16) ?
Mn13 Mn23 . 5_665 2.7427(17) ?
Mn13 Si4 . . 2.6421(18) ?
Mn13 Si5 . 7_555 2.492(2) ?
Mn13 Si6 . 7_555 2.428(2) ?
Mn14 Mn16 . 6_555 2.7055(15) ?
Mn14 Mn17 . 8_645 2.6650(16) ?
Mn14 Mn18 . . 2.7927(16) ?
Mn14 Mn19 . . 2.7904(15) ?
Mn14 Mn21 . . 2.5670(16) ?
Mn14 Si2 . 4_555 2.532(2) ?
Mn14 Si4 . . 2.4975(17) ?
Mn15 Mn15 . 5_665 2.2651(16) ?
Mn15 Mn16 . . 2.5870(15) ?
Mn15 Mn23 . . 2.5639(15) ?
Mn15 Si1 . . 2.4729(19) ?
Mn15 Si6 . 3_655 2.551(2) ?
Mn15 Si6 . 7_555 2.513(2) ?
Mn16 Mn19 . 6_455 2.7659(16) ?
Mn16 Mn20 . 5_665 2.7976(15) ?
Mn16 Mn23 . . 2.5704(15) ?
Mn16 Si1 . . 2.4538(18) ?
Mn16 Si2 . 7_555 2.404(2) ?
Mn17 Mn17 . 7_565 2.5448(16) ?
Mn17 Mn21 . 8_654 2.5828(15) ?
Mn17 Mn23 . 4_564 2.7441(15) ?
Mn17 Mn24 . . 2.5460(17) ?
Mn17 Mn25a . 4_564 2.5862(17) ?
Mn17 Mn25b . 4_564 2.5862(17) ?
Mn17 Si5 . 2_664 2.475(2) ?
Mn17 Si6 . 2_664 2.435(2) ?
Mn18 Mn18 . 7_565 2.5500(16) ?
Mn18 Mn19 . 6_555 2.7849(16) ?
Mn18 Si3 . . 2.614(3) ?
Mn18 Si5 . 7_555 2.322(2) ?
Mn18 N1 . 1_655 1.894(11) ?
Mn19 Mn20 . 2_665 2.7818(16) ?
Mn19 Mn20 . 6_455 2.7033(16) ?
Mn19 Mn21 . . 2.5865(16) ?
Mn19 Mn22 . 4_455 2.7091(17) ?
Mn19 Mn22 . 8_655 2.7516(15) ?
Mn19 Si2 . 4_555 2.420(2) ?
Mn19 Si3 . 4_465 2.4697(18) ?
Mn19 N2 . . 1.8938(11) ?
Mn20 Mn22 . 3_755 2.7769(16) ?
Mn20 Mn22 . 7_555 2.8106(16) ?
Mn20 Mn23 . 5_665 2.8133(17) ?
Mn20 Si2 . 3_655 2.550(2) ?
Mn20 Si5 . 7_555 2.501(2) ?
Mn20 N2 . 2_664 1.9841(11) ?
Mn21 Mn22 . 4_455 2.8101(15) ?
Mn21 Mn25a . 3_645 2.4595(13) ?
Mn21 Mn25b . 3_645 2.4595(13) ?
Mn21 Si2 . 4_555 2.437(2) ?
Mn21 Si5 . 4_455 2.402(2) ?
Mn21 Si6 . 7_555 2.515(2) ?
Mn22 Mn22 . 7_555 2.6743(17) ?
Mn22 Mn25a . 2_665 2.6566(17) ?
Mn22 Mn25b . 2_665 2.6566(17) ?
Mn22 Si3 . 3_745 2.630(3) ?
Mn22 Si5 . . 2.540(2) ?
Mn22 N2 . 4_555 1.9669(11) ?
Mn23 Mn23 . 7_565 2.5545(18) ?
Mn23 Si1 . . 2.494(3) ?
Mn23 Si5 . 3_655 2.303(2) ?
Mn24 Mn25a . 4_564 2.488(2) ?
Mn24 Mn25b . 4_564 2.488(2) ?
Mn24 Si2 . 3_655 2.434(2) ?
Mn24 Si2 . 5_665 2.434(2) ?
Mn25a Mn25b . . 0 ?
Mn25a Si2 . 2_564 2.458(2) ?
Mn25a Si2 . 8_554 2.458(2) ?
Mn25b Si2 . 2_564 2.458(2) ?
Mn25b Si2 . 8_554 2.458(2) ?

loop_
_geom_hbond_atom_site_label_D
_geom_hbond_atom_site_label_H
_geom_hbond_atom_site_label_A
_geom_hbond_site_symmetry_D
_geom_hbond_site_symmetry_H
_geom_hbond_site_symmetry_A
_geom_hbond_distance_DH
_geom_hbond_distance_HA
_geom_hbond_distance_DA
_geom_hbond_angle_DHA
_geom_hbond_publ_flag
? ? ? ? ? ? ? ? ? ? ?

loop_
_geom_torsion_atom_site_label_1
_geom_torsion_atom_site_label_2
_geom_torsion_atom_site_label_3
_geom_torsion_atom_site_label_4
_geom_torsion_site_symmetry_1
_geom_torsion_site_symmetry_2
_geom_torsion_site_symmetry_3
_geom_torsion_site_symmetry_4
_geom_torsion
_geom_torsion_publ_flag
? ? ? ? ? ? ? ? ? ?

loop_
_restr_angle_atom_site_label_1
_restr_angle_site_symmetry_1
_restr_angle_atom_site_label_2
_restr_angle_site_symmetry_2
_restr_angle_atom_site_label_3
_restr_angle_site_symmetry_3
_restr_angle_target
_restr_angle_target_weight_param
? ? ? ? ? ? ? ?

loop_
_restr_distance_atom_site_label_1
_restr_distance_site_symmetry_1
_restr_distance_atom_site_label_2
_restr_distance_site_symmetry_2
_restr_distance_target
_restr_distance_target_weight_param
? ? ? ? ? ?

loop_
_restr_equal_angle_atom_site_label_1
_restr_equal_angle_site_symmetry_1
_restr_equal_angle_atom_site_label_2
_restr_equal_angle_site_symmetry_2
_restr_equal_angle_atom_site_label_3
_restr_equal_angle_site_symmetry_3
_restr_equal_angle_class_class_id
_restr_equal_angle_class_target_weight_param
? ? ? ? ? ? ? ?

loop_
_restr_equal_distance_atom_site_label_1
_restr_equal_distance_site_symmetry_1
_restr_equal_distance_atom_site_label_2
_restr_equal_distance_site_symmetry_2
_restr_equal_distance_class_class_id
_restr_equal_distance_class_target_weight_param
? ? ? ? ? ?

loop_
_restr_equal_torsion_atom_site_label_1
_restr_equal_torsion_site_symmetry_1
_restr_equal_torsion_atom_site_label_2
_restr_equal_torsion_site_symmetry_2
_restr_equal_torsion_atom_site_label_3
_restr_equal_torsion_site_symmetry_3
_restr_equal_torsion_atom_site_label_4
_restr_equal_torsion_site_symmetry_4
_restr_equal_torsion_class_class_id
_restr_equal_torsion_class_target_weight_param
? ? ? ? ? ? ? ? ? ?

loop_
_restr_torsion_atom_site_label_1
_restr_torsion_site_symmetry_1
_restr_torsion_atom_site_label_2
_restr_torsion_site_symmetry_2
_restr_torsion_atom_site_label_3
_restr_torsion_site_symmetry_3
_restr_torsion_atom_site_label_4
_restr_torsion_site_symmetry_4
_restr_torsion_angle_target
_restr_torsion_weight_param
? ? ? ? ? ? ? ? ? ?

loop_
_twin_individual_id
_twin_individual_mass_fraction_refined
_twin_individual_twin_matrix_11
_twin_individual_twin_matrix_12
_twin_individual_twin_matrix_13
_twin_individual_twin_matrix_21
_twin_individual_twin_matrix_22
_twin_individual_twin_matrix_23
_twin_individual_twin_matrix_31
_twin_individual_twin_matrix_32
_twin_individual_twin_matrix_33
? ? ? ? ? ? ? ? ? ? ?

loop_
_jana_atom_site_adp_c_label
_jana_atom_site_adp_c_type_symbol
_jana_atom_site_adp_c_111
_jana_atom_site_adp_c_112
_jana_atom_site_adp_c_113
_jana_atom_site_adp_c_122
_jana_atom_site_adp_c_123
_jana_atom_site_adp_c_133
_jana_atom_site_adp_c_222
_jana_atom_site_adp_c_223
_jana_atom_site_adp_c_233
_jana_atom_site_adp_c_333
? ? ? ? ? ? ? ? ? ? ? ?

loop_
_jana_atom_site_adp_d_label
_jana_atom_site_adp_d_type_symbol
_jana_atom_site_adp_d_1111
_jana_atom_site_adp_d_1112
_jana_atom_site_adp_d_1113
_jana_atom_site_adp_d_1122
_jana_atom_site_adp_d_1123
_jana_atom_site_adp_d_1133
_jana_atom_site_adp_d_1222
_jana_atom_site_adp_d_1223
_jana_atom_site_adp_d_1233
_jana_atom_site_adp_d_1333
_jana_atom_site_adp_d_2222
_jana_atom_site_adp_d_2223
_jana_atom_site_adp_d_2233
_jana_atom_site_adp_d_2333
_jana_atom_site_adp_d_3333
? ? ? ? ? ? ? ? ? ? ? ? ? ? ? ? ?

loop_
_jana_atom_site_adp_e_label
_jana_atom_site_adp_e_type_symbol
_jana_atom_site_adp_e_11111
_jana_atom_site_adp_e_11112
_jana_atom_site_adp_e_11113
_jana_atom_site_adp_e_11122
_jana_atom_site_adp_e_11123
_jana_atom_site_adp_e_11133
_jana_atom_site_adp_e_11222
_jana_atom_site_adp_e_11223
_jana_atom_site_adp_e_11233
_jana_atom_site_adp_e_11333
_jana_atom_site_adp_e_12222
_jana_atom_site_adp_e_12223
_jana_atom_site_adp_e_12233
_jana_atom_site_adp_e_12333
_jana_atom_site_adp_e_13333
_jana_atom_site_adp_e_22222
_jana_atom_site_adp_e_22223
_jana_atom_site_adp_e_22233
_jana_atom_site_adp_e_22333
_jana_atom_site_adp_e_23333
_jana_atom_site_adp_e_33333
? ? ? ? ? ? ? ? ? ? ? ? ? ? ? ? ? ? ? ? ? ? ?

loop_
_jana_atom_site_adp_f_label
_jana_atom_site_adp_f_type_symbol
_jana_atom_site_adp_f_111111
_jana_atom_site_adp_f_111112
_jana_atom_site_adp_f_111113
_jana_atom_site_adp_f_111122
_jana_atom_site_adp_f_111123
_jana_atom_site_adp_f_111133
_jana_atom_site_adp_f_111222
_jana_atom_site_adp_f_111223
_jana_atom_site_adp_f_111233
_jana_atom_site_adp_f_111333
_jana_atom_site_adp_f_112222
_jana_atom_site_adp_f_112223
_jana_atom_site_adp_f_112233
_jana_atom_site_adp_f_112333
_jana_atom_site_adp_f_113333
_jana_atom_site_adp_f_122222
_jana_atom_site_adp_f_122223
_jana_atom_site_adp_f_122233
_jana_atom_site_adp_f_122333
_jana_atom_site_adp_f_123333
_jana_atom_site_adp_f_133333
_jana_atom_site_adp_f_222222
_jana_atom_site_adp_f_222223
_jana_atom_site_adp_f_222233
_jana_atom_site_adp_f_222333
_jana_atom_site_adp_f_223333
_jana_atom_site_adp_f_233333
_jana_atom_site_adp_f_333333
? ? ? ? ? ? ? ? ? ? ? ? ? ? ? ? ? ? ? ? ? ? ? ? ? ? ? ? ? ?
